data_1571928
loop_
_publ_author_name
'Shiels, Dominic'
'Brennessel, William W.'
'Crawley, Matthew R.'
'Matson, Ellen M.'

_publ_section_title
;
 Leveraging a reduced polyoxomolybdate-alkoxide cluster for the formation
 of a stable U(v) sandwich complex.
;
_journal_issue 28
_journal_name_full 'Chemical science'
_journal_page_first 11072
_journal_page_last 11083
_journal_paper_doi 10.1039/d4sc02644f
_journal_volume 15
_journal_year 2024
_chemical_formula_moiety 'C8 H24 Hf Mo10 N2 O36, 2(C16 H36 N), C2 H3 N, 0.782(C4 H10 O)'
_chemical_formula_sum 'C45.13 H106.82 Hf Mo10 N5 O36.78'
_chemical_formula_weight 2446.14
_space_group_crystal_system monoclinic
_space_group_IT_number 14
_space_group_name_Hall '-P 2ybc'
_space_group_name_H-M_alt 'P 1 21/c 1'
_atom_sites_solution_hydrogens geom
_atom_sites_solution_primary dual
_atom_sites_solution_secondary difmap
_audit_creation_date 2024-03-13
_audit_creation_method
;
Olex2 1.5-ac6-015
(compiled 2023.12.04 svn.r209d9fb2 for Rigaku Oxford Diffraction, GUI svn.r6873)
;
_audit_update_record
;
2024-04-08 deposited with the CCDC.	2024-06-17 downloaded from the CCDC.
;
_cell_angle_alpha 90
_cell_angle_beta 92.6250(10)
_cell_angle_gamma 90
_cell_formula_units_Z 4
_cell_length_a 21.3965(2)
_cell_length_b 15.0939(2)
_cell_length_c 24.2325(3)
_cell_measurement_reflns_used 82103
_cell_measurement_temperature 100.00(10)
_cell_measurement_theta_max 33.4530
_cell_measurement_theta_min 1.5770
_cell_volume 7817.83(16)
_computing_cell_refinement 'CrysAlisPro 1.171.43.104a (Rigaku OD, 2023)'
_computing_data_collection 'CrysAlisPro 1.171.43.104a (Rigaku OD, 2023)'
_computing_data_reduction 'CrysAlisPro 1.171.43.104a (Rigaku OD, 2023)'
_computing_molecular_graphics 'Olex2 1.5-ac6-015 (Dolomanov et al., 2009)'
_computing_publication_material 'Olex2 1.5-ac6-015 (Dolomanov et al., 2009)'
_computing_structure_refinement 'SHELXL 2019/3 (Sheldrick, 2015b)'
_computing_structure_solution 'SHELXT 2018/2 (Sheldrick, 2015a)'
_diffrn_ambient_environment N~2~
_diffrn_ambient_temperature 100.00(10)
_diffrn_detector 'Hybrid Pixel Array Detector'
_diffrn_detector_area_resol_mean 10.0000
_diffrn_detector_type HyPix
_diffrn_measured_fraction_theta_full 1.000
_diffrn_measured_fraction_theta_max 0.884
_diffrn_measurement_details
;
List of Runs (angles in degrees, time in seconds):

  # Type    Start    End  Width  t~exp~   \w     \q     \k     \f   Frames
#--------------------------------------------------------------------------
  1  \w    -22.00  44.00   0.50    4.43    --   10.99-100.00  72.00  132
  2  \w    -45.00   1.00   0.50    4.43    --  -12.24 100.00 177.00   92
  3  \w    -63.00   8.00   0.50    4.43    --   10.99 -19.00 120.00  142
  4  \w    -63.00   8.00   0.50    4.43    --   10.99 -19.00   0.00  142
  5  \w     38.00  84.00   0.50    4.43    --   10.99-178.00-150.00   92
  6  \w    -60.00  26.00   0.50    4.43    --   10.99 -57.00-120.00  172
  7  \w    -85.00   3.00   0.50    4.43    --  -12.24 -57.00  90.00  176
  8  \w    -85.00 -30.00   0.50    4.43    --  -12.24 -77.00 -30.00  110
;
_diffrn_measurement_device 'four-circle diffractometer'
_diffrn_measurement_device_type 'XtaLAB Synergy, Dualflex, HyPix'
_diffrn_measurement_method '\w scans'
_diffrn_orient_matrix_type 'CrysAlisPro convention (1999,Acta A55,543-557)'
_diffrn_orient_matrix_UB_11 -0.0255062000
_diffrn_orient_matrix_UB_12 -0.0258230000
_diffrn_orient_matrix_UB_13 0.0085421000
_diffrn_orient_matrix_UB_21 -0.0204279000
_diffrn_orient_matrix_UB_22 0.0363906000
_diffrn_orient_matrix_UB_23 -0.0050951000
_diffrn_orient_matrix_UB_31 -0.0057515000
_diffrn_orient_matrix_UB_32 -0.0147227000
_diffrn_orient_matrix_UB_33 -0.0275711000
_diffrn_radiation_monochromator mirror
_diffrn_radiation_probe x-ray
_diffrn_radiation_type 'Mo K\a'
_diffrn_radiation_wavelength 0.71073
_diffrn_reflns_av_R_equivalents 0.0374
_diffrn_reflns_av_unetI/netI 0.0296
_diffrn_reflns_Laue_measured_fraction_full 1.000
_diffrn_reflns_Laue_measured_fraction_max 0.884
_diffrn_reflns_limit_h_max 30
_diffrn_reflns_limit_h_min -29
_diffrn_reflns_limit_k_max 22
_diffrn_reflns_limit_k_min -22
_diffrn_reflns_limit_l_max 36
_diffrn_reflns_limit_l_min -34
_diffrn_reflns_number 148392
_diffrn_reflns_point_group_measured_fraction_full 1.000
_diffrn_reflns_point_group_measured_fraction_max 0.884
_diffrn_reflns_theta_full 29.575
_diffrn_reflns_theta_max 33.268
_diffrn_reflns_theta_min 1.590
_diffrn_source 'micro-focus sealed X-ray tube'
_diffrn_source_type 'PhotonJet (Mo) X-ray Source'
_exptl_absorpt_coefficient_mu 2.951
_exptl_absorpt_correction_T_max 1.00000
_exptl_absorpt_correction_T_min 0.65225
_exptl_absorpt_correction_type multi-scan
_exptl_absorpt_process_details
;
CrysAlisPro 1.171.43.104a (Rigaku Oxford Diffraction, 2023)
Empirical absorption correction using spherical harmonics,
implemented in SCALE3 ABSPACK scaling algorithm.
;
_exptl_crystal_colour blue
_exptl_crystal_colour_primary blue
_exptl_crystal_density_diffrn 2.078
_exptl_crystal_description block
_exptl_crystal_F_000 4795
_exptl_crystal_size_max 0.246
_exptl_crystal_size_mid 0.095
_exptl_crystal_size_min 0.087
_refine_diff_density_max 2.123
_refine_diff_density_min -2.070
_refine_diff_density_rms 0.141
_refine_ls_extinction_method none
_refine_ls_goodness_of_fit_ref 1.025
_refine_ls_hydrogen_treatment constr
_refine_ls_matrix_type full
_refine_ls_number_parameters 1168
_refine_ls_number_reflns 26606
_refine_ls_number_restraints 597
_refine_ls_restrained_S_all 1.042
_refine_ls_R_factor_all 0.0498
_refine_ls_R_factor_gt 0.0394
_refine_ls_shift/su_max 0.005
_refine_ls_shift/su_mean 0.000
_refine_ls_structure_factor_coef Fsqd
_refine_ls_weighting_details 'w=1/[\s^2^(Fo^2^)+(0.0189P)^2^+36.0898P] where P=(Fo^2^+2Fc^2^)/3'
_refine_ls_weighting_scheme calc
_refine_ls_wR_factor_gt 0.0779
_refine_ls_wR_factor_ref 0.0812
_reflns_Friedel_coverage 0.000
_reflns_number_gt 22573
_reflns_number_total 26606
_reflns_threshold_expression 'I > 2\s(I)'
_cod_data_source_file d4sc02644f2.cif
_cod_data_source_block matds02mo
_cod_depositor_comments 'Adding full bibliography for 1571928--1571932.cif.'
_cod_database_code 1571928
_shelx_shelxl_version_number 2019/3
_chemical_oxdiff_formula C46H95Mo10N5O37Hf
_shelx_space_group_comment
;
The symmetry employed for this shelxl refinement is uniquely defined
by the following loop, which should always be used as a source of
symmetry information in preference to the above space-group names.
They are only intended as comments.
;
_shelx_estimated_absorpt_t_max 0.783
_shelx_estimated_absorpt_t_min 0.530
_olex2_refinement_description
;
1. Fixed Uiso
 At 1.2 times of:
  All C(H,H) groups, All C(H,H,H,H) groups
 At 1.5 times of:
  All C(H,H,H) groups
2. Restrained distances
 C25-C29 \\sim C25-C33 \\sim C25-C37 \\sim C29-C33 \\sim C29-C37 \\sim C33-C37
\\sim C25A-C29A \\sim C25A-
 C33A \\sim C25A-C37A \\sim C29A-C33A \\sim C29A-C37A \\sim C33A-C37A
 with sigma of 0.04
 N3-C21 \\sim N3-C21A
 with sigma of 0.02
 C17-C18 \\sim C17-C18A
 with sigma of 0.02
 C18-C19 \\sim C18A-C19A
 with sigma of 0.02
 C19-C20 \\sim C19A-C20A
 with sigma of 0.02
 C17-C19 \\sim C17-C19A
 with sigma of 0.04
 C18-C20 \\sim C18A-C20A
 with sigma of 0.04
 O26-C8 \\sim O26-C8A \\sim O23-C5 \\sim O23-C5A \\sim O24-C6 \\sim O24-C6A
 with sigma of 0.02
3. Uiso/Uaniso restraints and constraints
All non-hydrogen atoms have similar U: within 1.22A with sigma of 0.01 and
sigma for terminal atoms of 0.02 within 1.22A
O23 \\sim C5 \\sim C5A: within 2A with sigma of 0.008 and sigma for terminal
atoms of 0.016 within 2A
4. Rigid body (RIGU) restrains
 C43, C44, O37, C45, C46
 with sigma for 1-2 distances of 0.004 and sigma for 1-3 distances of 0.004
 N3, C21A, C22A, C23A, C24A
 with sigma for 1-2 distances of 0.004 and sigma for 1-3 distances of 0.004
 N4, C37, C38, C39, C40
 with sigma for 1-2 distances of 0.001 and sigma for 1-3 distances of 0.001
 N4A, C37A, C38A, C39A, C40A
 with sigma for 1-2 distances of 0.001 and sigma for 1-3 distances of 0.001
 O26, C8, C8A
 with sigma for 1-2 distances of 0.001 and sigma for 1-3 distances of 0.001
5. Same fragment restrains
{C21, C22, C23, C24} sigma for 1-2: 0.02, 1-3: 0.04
as in
{C21A, C22A, C23A, C24A}
{N4A, C33A, C34A, C35A, C36A, C29A, C30A, C31A, C32A, C25A, C26A, C27A, C28A}
sigma for 1-2: 0.02, 1-3: 0.04
{N4, C29, C30, C31, C32} sigma for 1-2: 0.02, 1-3: 0.04
{N4A, C29A, C30A, C31A, C32A} sigma for 1-2: 0.02, 1-3: 0.04
{N4, C33, C34, C35, C36} sigma for 1-2: 0.02, 1-3: 0.04
{N4A, C33A, C34A, C35A, C36A} sigma for 1-2: 0.02, 1-3: 0.04
{N4, C37, C38, C39, C40} sigma for 1-2: 0.02, 1-3: 0.04
{N4A, C37A, C38A, C39A, C40A} sigma for 1-2: 0.02, 1-3: 0.04
as in
{N4, C25, C26, C27, C28, C29, C30, C31, C32, C33, C34, C35, C36}
{C46, C45, O37, C44, C43} sigma for 1-2: 0.02, 1-3: 0.04
as in
{C43, C44, O37, C45, C46}
6. Others
 Sof(C6A)=Sof(H6AA)=Sof(H6AB)=Sof(H6AC)=1-FVAR(1)
 Sof(C6)=Sof(H6A)=Sof(H6B)=Sof(H6C)=FVAR(1)
 Sof(C21A)=Sof(H21C)=Sof(H21D)=Sof(C22A)=Sof(H22C)=Sof(H22D)=Sof(C23A)=
 Sof(H23C)=Sof(H23D)=Sof(C24A)=Sof(H24D)=Sof(H24E)=Sof(H24F)=1-FVAR(2)
 Sof(C21)=Sof(H21A)=Sof(H21B)=Sof(C22)=Sof(H22A)=Sof(H22B)=Sof(C23)=Sof(H23A)=
 Sof(H23B)=Sof(C24)=Sof(H24A)=Sof(H24B)=Sof(H24C)=FVAR(2)
 Sof(H17C)=Sof(H17D)=Sof(C18A)=Sof(H18C)=Sof(H18D)=Sof(C19A)=Sof(H19C)=
 Sof(H19D)=Sof(C20A)=Sof(H20D)=Sof(H20E)=Sof(H20F)=1-FVAR(3)
 Sof(H17A)=Sof(H17B)=Sof(C18)=Sof(H18A)=Sof(H18B)=Sof(C19)=Sof(H19A)=Sof(H19B)=
 Sof(C20)=Sof(H20A)=Sof(H20B)=Sof(H20C)=FVAR(3)
 Sof(N4A)=Sof(C33A)=Sof(H33C)=Sof(H33D)=Sof(C34A)=Sof(H34C)=Sof(H34D)=
 Sof(C35A)=Sof(H35C)=Sof(H35D)=Sof(C36A)=Sof(H36D)=Sof(H36E)=Sof(H36F)=
 Sof(C29A)=Sof(H29C)=Sof(H29D)=Sof(C30A)=Sof(H30C)=Sof(H30D)=Sof(C31A)=
 Sof(H31C)=Sof(H31D)=Sof(C32A)=Sof(H32D)=Sof(H32E)=Sof(H32F)=Sof(C25A)=
 Sof(H25C)=Sof(H25D)=Sof(C26A)=Sof(H26C)=Sof(H26D)=Sof(C27A)=Sof(H27C)=
 Sof(H27D)=Sof(C28A)=Sof(H28D)=Sof(H28E)=Sof(H28F)=Sof(C37A)=Sof(H37C)=
 Sof(H37D)=Sof(C38A)=Sof(H38C)=Sof(H38D)=Sof(C39A)=Sof(H39C)=Sof(H39D)=
 Sof(C40A)=Sof(H40D)=Sof(H40E)=Sof(H40F)=1-FVAR(4)
 Sof(N4)=Sof(C25)=Sof(H25A)=Sof(H25B)=Sof(C26)=Sof(H26A)=Sof(H26B)=Sof(C27)=
 Sof(H27A)=Sof(H27B)=Sof(C28)=Sof(H28A)=Sof(H28B)=Sof(H28C)=Sof(C29)=Sof(H29A)=
 Sof(H29B)=Sof(C30)=Sof(H30A)=Sof(H30B)=Sof(C31)=Sof(H31A)=Sof(H31B)=Sof(C32)=
 Sof(H32A)=Sof(H32B)=Sof(H32C)=Sof(C33)=Sof(H33A)=Sof(H33B)=Sof(C34)=Sof(H34A)=
 Sof(H34B)=Sof(C35)=Sof(H35A)=Sof(H35B)=Sof(C36)=Sof(H36A)=Sof(H36B)=Sof(H36C)=
 Sof(C37)=Sof(H37A)=Sof(H37B)=Sof(C38)=Sof(H38A)=Sof(H38B)=Sof(C39)=Sof(H39A)=
 Sof(H39B)=Sof(C40)=Sof(H40A)=Sof(H40B)=Sof(H40C)=FVAR(4)
 Sof(C5A)=Sof(H5AA)=Sof(H5AB)=Sof(H5AC)=Sof(C8A)=Sof(H8AA)=Sof(H8AB)=Sof(H8AC)=
 1-FVAR(5)
 Sof(C5)=Sof(H5A)=Sof(H5B)=Sof(H5C)=Sof(C8)=Sof(H8A)=Sof(H8B)=Sof(H8C)=
 Sof(C43)=Sof(H43A)=Sof(H43B)=Sof(H43C)=Sof(C44)=Sof(H44A)=Sof(H44B)=Sof(O37)=
 Sof(C45)=Sof(H45A)=Sof(H45B)=Sof(C46)=Sof(H46A)=Sof(H46B)=Sof(H46C)=FVAR(5)
7.a Secondary CH2 refined with riding coordinates:
 C9(H9A,H9B), C10(H10A,H10B), C11(H11A,H11B), C13(H13A,H13B), C14(H14A,H14B),
 C15(H15A,H15B), C17(H17A,H17B), C17(H17C,H17D), C18(H18A,H18B), C19(H19A,H19B),
  C18A(H18C,H18D), C19A(H19C,H19D), C21(H21A,H21B), C22(H22A,H22B), C23(H23A,
 H23B), C21A(H21C,H21D), C22A(H22C,H22D), C23A(H23C,H23D), C25(H25A,H25B),
 C26(H26A,H26B), C27(H27A,H27B), C29(H29A,H29B), C30(H30A,H30B), C31(H31A,H31B),
  C33(H33A,H33B), C34(H34A,H34B), C35(H35A,H35B), C37(H37A,H37B), C38(H38A,
 H38B), C39(H39A,H39B), C33A(H33C,H33D), C34A(H34C,H34D), C35A(H35C,H35D),
 C29A(H29C,H29D), C30A(H30C,H30D), C31A(H31C,H31D), C25A(H25C,H25D), C26A(H26C,
 H26D), C27A(H27C,H27D), C37A(H37C,H37D), C38A(H38C,H38D), C39A(H39C,H39D),
 C44(H44A,H44B), C45(H45A,H45B)
7.b Idealised Me refined as rotating group:
 C1(H1A,H1B,H1C), C2(H2A,H2B,H2C), C3(H3A,H3B,H3C), C4(H4A,H4B,H4C), C5(H5A,
 H5B,H5C), C6(H6A,H6B,H6C), C7(H7A,H7B,H7C), C8(H8A,H8B,H8C), C5A(H5AA,H5AB,
 H5AC), C6A(H6AA,H6AB,H6AC), C8A(H8AA,H8AB,H8AC), C12(H12A,H12B,H12C), C16(H16A,
 H16B,H16C), C20(H20A,H20B,H20C), C20A(H20D,H20E,H20F), C24(H24A,H24B,H24C),
 C24A(H24D,H24E,H24F), C28(H28A,H28B,H28C), C32(H32A,H32B,H32C), C36(H36A,H36B,
 H36C), C40(H40A,H40B,H40C), C36A(H36D,H36E,H36F), C32A(H32D,H32E,H32F),
 C28A(H28D,H28E,H28F), C40A(H40D,H40E,H40F), C42(H42A,H42B,H42C), C43(H43A,H43B,
 H43C), C46(H46A,H46B,H46C)
;
_olex2_submission_original_sample_id matds02mo
_olex2_submission_special_instructions 'No special instructions were received'
_oxdiff_exptl_absorpt_empirical_details
;
Empirical correction (ABSPACK) includes:
- Absorption correction using spherical harmonics
- Frame scaling
;
_oxdiff_exptl_absorpt_empirical_full_max 1.298
_oxdiff_exptl_absorpt_empirical_full_min 0.769

loop_
_space_group_symop_operation_xyz
'x, y, z'
'-x, y+1/2, -z+1/2'
'-x, -y, -z'
'x, -y-1/2, z-1/2'

loop_
_atom_site_label
_atom_site_type_symbol
_atom_site_fract_x
_atom_site_fract_y
_atom_site_fract_z
_atom_site_U_iso_or_equiv
_atom_site_adp_type
_atom_site_occupancy
_atom_site_site_symmetry_order
_atom_site_calc_flag
_atom_site_refinement_flags_posn
_atom_site_refinement_flags_adp
_atom_site_refinement_flags_occupancy
_atom_site_disorder_assembly
_atom_site_disorder_group
Mo1 Mo 0.00928(2) 0.37322(2) 0.83465(2) 0.02618(6) Uani 1 1 d . . . . .
Mo2 Mo 0.11579(2) 0.52897(2) 0.80136(2) 0.02553(6) Uani 1 1 d . . . . .
Mo3 Mo 0.15329(2) 0.38884(2) 0.89708(2) 0.02246(6) Uani 1 1 d . . . . .
Mo4 Mo 0.12581(2) 0.22861(2) 0.81131(2) 0.02177(6) Uani 1 1 d . . . . .
Mo5 Mo 0.08854(2) 0.36951(2) 0.71644(2) 0.02467(6) Uani 1 1 d . . . . .
Mo6 Mo 0.49186(2) 0.40257(3) 0.71985(2) 0.03927(9) Uani 1 1 d . . . . .
Mo7 Mo 0.36244(2) 0.28183(2) 0.68456(2) 0.02404(6) Uani 1 1 d . . . . .
Mo8 Mo 0.35320(2) 0.49481(2) 0.67922(2) 0.03521(8) Uani 1 1 d . . . . .
Mo9 Mo 0.39769(2) 0.50539(2) 0.80783(2) 0.03647(8) Uani 1 1 d . . . . .
Mo10 Mo 0.40676(2) 0.29296(2) 0.81267(2) 0.02682(7) Uani 1 1 d . . . . .
Hf1 Hf 0.25099(2) 0.38470(2) 0.77581(2) 0.01792(3) Uani 1 1 d . . . . .
O1 O -0.12367(14) 0.3821(2) 0.86486(15) 0.0464(8) Uani 1 1 d . U . . .
O2 O 0.10811(15) 0.64068(19) 0.80022(14) 0.0403(7) Uani 1 1 d . . . . .
O3 O 0.17245(14) 0.3959(2) 0.96564(11) 0.0347(6) Uani 1 1 d . . . . .
O4 O 0.12577(13) 0.11691(17) 0.81545(13) 0.0351(6) Uani 1 1 d . . . . .
O5 O 0.05955(13) 0.3620(2) 0.65043(12) 0.0411(7) Uani 1 1 d . . . . .
O6 O 0.62261(15) 0.4076(3) 0.68325(17) 0.0568(10) Uani 1 1 d . U . . .
O7 O 0.35466(13) 0.2001(2) 0.63722(12) 0.0370(7) Uani 1 1 d . . . . .
O8 O 0.33807(18) 0.5703(2) 0.62890(16) 0.0584(10) Uani 1 1 d . . . . .
O9 O 0.41455(16) 0.5887(3) 0.85244(18) 0.0598(11) Uani 1 1 d . . . . .
O10 O 0.43107(14) 0.2179(2) 0.86047(13) 0.0455(8) Uani 1 1 d . . . . .
O11 O 0.02021(12) 0.50509(18) 0.82670(11) 0.0308(6) Uani 1 1 d . . . . .
O12 O 0.05197(12) 0.38434(18) 0.91011(11) 0.0291(5) Uani 1 1 d . . . . .
O13 O 0.02737(11) 0.24276(18) 0.83374(11) 0.0274(5) Uani 1 1 d . . . . .
O14 O -0.00424(11) 0.3667(2) 0.75257(11) 0.0329(6) Uani 1 1 d . . . . .
O15 O 0.13225(12) 0.50790(16) 0.87895(11) 0.0268(5) Uani 1 1 d . . . . .
O16 O 0.13852(11) 0.26477(17) 0.88654(10) 0.0251(5) Uani 1 1 d . . . . .
O17 O 0.08754(11) 0.24873(18) 0.73974(11) 0.0267(5) Uani 1 1 d . . . . .
O18 O 0.07945(12) 0.49334(18) 0.73175(11) 0.0299(6) Uani 1 1 d . . . . .
O19 O 0.19377(11) 0.50406(16) 0.78478(10) 0.0241(5) Uani 1 1 d . . . . .
O20 O 0.22400(11) 0.38923(16) 0.86195(10) 0.0221(5) Uani 1 1 d . . . . .
O21 O 0.20157(10) 0.26105(15) 0.79191(10) 0.0209(4) Uani 1 1 d . . . . .
O22 O 0.17112(11) 0.37496(16) 0.71442(10) 0.0226(5) Uani 1 1 d . . . . .
O23 O 0.46133(12) 0.3035(2) 0.66965(12) 0.0340(6) Uani 1 1 d D U . . .
O24 O 0.45397(14) 0.4891(2) 0.66516(14) 0.0457(8) Uani 1 1 d D . . . .
O25 O 0.49366(14) 0.4971(2) 0.77772(15) 0.0485(8) Uani 1 1 d . . . . .
O26 O 0.49999(12) 0.3106(2) 0.77991(13) 0.0413(7) Uani 1 1 d D . . . .
O27 O 0.35471(13) 0.3859(2) 0.63896(11) 0.0335(6) Uani 1 1 d . . . . .
O28 O 0.38413(15) 0.56653(19) 0.73973(15) 0.0435(8) Uani 1 1 d . . . . .
O29 O 0.42758(12) 0.4032(2) 0.84726(12) 0.0367(7) Uani 1 1 d . . . . .
O30 O 0.39788(11) 0.22140(17) 0.74722(11) 0.0264(5) Uani 1 1 d . . . . .
O31 O 0.28865(11) 0.29795(16) 0.71372(10) 0.0225(5) Uani 1 1 d . . . . .
O32 O 0.28131(12) 0.47045(17) 0.70977(11) 0.0277(5) Uani 1 1 d . . . . .
O33 O 0.31762(12) 0.47912(17) 0.81415(11) 0.0281(5) Uani 1 1 d . . . . .
O34 O 0.32478(11) 0.30645(16) 0.81783(10) 0.0225(5) Uani 1 1 d . . . . .
O35 O 0.10222(10) 0.37850(16) 0.81097(10) 0.0210(4) Uani 1 1 d . . . . .
O36 O 0.39872(11) 0.39554(17) 0.74139(11) 0.0262(5) Uani 1 1 d . . . . .
N1 N -0.07009(15) 0.3758(2) 0.85273(15) 0.0348(7) Uani 1 1 d . U . . .
N2 N 0.57019(16) 0.4063(3) 0.69924(19) 0.0486(10) Uani 1 1 d . U . . .
C1 C -0.0289(2) 0.5673(4) 0.8169(3) 0.0650(18) Uani 1 1 d . . . . .
H1A H -0.039707 0.570367 0.777239 0.098 Uiso 1 1 calc R U . . .
H1B H -0.015239 0.625833 0.830209 0.098 Uiso 1 1 calc R U . . .
H1C H -0.065696 0.548686 0.836632 0.098 Uiso 1 1 calc R U . . .
C2 C 0.0276(2) 0.4350(4) 0.9537(2) 0.0520(13) Uani 1 1 d . . . . .
H2A H 0.051078 0.421374 0.988364 0.078 Uiso 1 1 calc R U . . .
H2B H -0.016601 0.420174 0.957392 0.078 Uiso 1 1 calc R U . . .
H2C H 0.031575 0.498210 0.945446 0.078 Uiso 1 1 calc R U . . .
C3 C -0.01848(18) 0.1791(3) 0.81359(19) 0.0373(9) Uani 1 1 d . . . . .
H3A H -0.026791 0.187758 0.773855 0.056 Uiso 1 1 calc R U . . .
H3B H -0.057318 0.187178 0.832922 0.056 Uiso 1 1 calc R U . . .
H3C H -0.002492 0.119007 0.820314 0.056 Uiso 1 1 calc R U . . .
C4 C -0.0612(2) 0.3774(5) 0.7198(2) 0.0628(18) Uani 1 1 d . . . . .
H4A H -0.062301 0.436599 0.703282 0.094 Uiso 1 1 calc R U . . .
H4B H -0.096948 0.370211 0.743323 0.094 Uiso 1 1 calc R U . . .
H4C H -0.063304 0.332561 0.690547 0.094 Uiso 1 1 calc R U . . .
C5 C 0.4889(2) 0.2709(4) 0.6203(2) 0.0351(12) Uani 0.782(5) 1 d D U P A 1
H5A H 0.534444 0.268439 0.626252 0.053 Uiso 0.782(5) 1 calc R U P A 1
H5B H 0.478069 0.310748 0.589414 0.053 Uiso 0.782(5) 1 calc R U P A 1
H5C H 0.472770 0.211441 0.611857 0.053 Uiso 0.782(5) 1 calc R U P A 1
C6 C 0.4750(4) 0.5274(6) 0.6145(4) 0.048(2) Uani 0.632(14) 1 d D U P B 1
H6A H 0.451889 0.582264 0.606393 0.071 Uiso 0.632(14) 1 calc R U P B 1
H6B H 0.467457 0.485334 0.584051 0.071 Uiso 0.632(14) 1 calc R U P B 1
H6C H 0.519823 0.540366 0.618618 0.071 Uiso 0.632(14) 1 calc R U P B 1
C7 C 0.5463(2) 0.5294(4) 0.8091(3) 0.0572(14) Uani 1 1 d . . . . .
H7A H 0.539605 0.591720 0.818515 0.086 Uiso 1 1 calc R U . . .
H7B H 0.583718 0.524247 0.787417 0.086 Uiso 1 1 calc R U . . .
H7C H 0.552130 0.494597 0.843096 0.086 Uiso 1 1 calc R U . . .
C8 C 0.5394(2) 0.2309(5) 0.7736(3) 0.0470(14) Uani 0.782(5) 1 d D U P A 1
H8A H 0.580965 0.248750 0.762428 0.070 Uiso 0.782(5) 1 calc R U P A 1
H8B H 0.519918 0.192061 0.745288 0.070 Uiso 0.782(5) 1 calc R U P A 1
H8C H 0.543231 0.199109 0.808835 0.070 Uiso 0.782(5) 1 calc R U P A 1
C5A C 0.5084(9) 0.2366(13) 0.6663(11) 0.052(4) Uani 0.218(5) 1 d D U P A 2
H5AA H 0.490879 0.185277 0.646110 0.079 Uiso 0.218(5) 1 calc R U P A 2
H5AB H 0.522522 0.218373 0.703581 0.079 Uiso 0.218(5) 1 calc R U P A 2
H5AC H 0.543849 0.260171 0.646740 0.079 Uiso 0.218(5) 1 calc R U P A 2
C6A C 0.4966(5) 0.5588(8) 0.6522(7) 0.044(4) Uani 0.368(14) 1 d D U P B 2
H6AA H 0.534639 0.533062 0.637924 0.065 Uiso 0.368(14) 1 calc R U P B 2
H6AB H 0.507366 0.592983 0.685705 0.065 Uiso 0.368(14) 1 calc R U P B 2
H6AC H 0.476782 0.597857 0.624265 0.065 Uiso 0.368(14) 1 calc R U P B 2
C8A C 0.5589(7) 0.2837(19) 0.8066(11) 0.056(6) Uani 0.218(5) 1 d D U P A 2
H8AA H 0.556783 0.291003 0.846659 0.084 Uiso 0.218(5) 1 calc R U P A 2
H8AB H 0.592679 0.320555 0.793156 0.084 Uiso 0.218(5) 1 calc R U P A 2
H8AC H 0.566958 0.221438 0.798047 0.084 Uiso 0.218(5) 1 calc R U P A 2
N3 N 0.18686(16) 0.3633(2) 0.53532(12) 0.0268(6) Uani 1 1 d D . . . .
C9 C 0.17944(19) 0.4291(2) 0.58225(15) 0.0279(7) Uani 1 1 d . . . . .
H9A H 0.136538 0.423087 0.595448 0.033 Uiso 1 1 calc R U . . .
H9B H 0.208830 0.412051 0.613173 0.033 Uiso 1 1 calc R U . . .
C10 C 0.1904(2) 0.5261(2) 0.56894(16) 0.0334(8) Uani 1 1 d . . . . .
H10A H 0.163345 0.544341 0.536721 0.040 Uiso 1 1 calc R U . . .
H10B H 0.234612 0.535551 0.559921 0.040 Uiso 1 1 calc R U . . .
C11 C 0.1749(2) 0.5809(3) 0.61987(18) 0.0394(10) Uani 1 1 d . . . . .
H11A H 0.130954 0.569776 0.628922 0.047 Uiso 1 1 calc R U . . .
H11B H 0.202121 0.561694 0.651803 0.047 Uiso 1 1 calc R U . . .
C12 C 0.1841(3) 0.6793(3) 0.6104(2) 0.0568(14) Uani 1 1 d . . . . .
H12A H 0.227220 0.690344 0.600321 0.085 Uiso 1 1 calc R U . . .
H12B H 0.175712 0.711826 0.644263 0.085 Uiso 1 1 calc R U . . .
H12C H 0.155152 0.699369 0.580405 0.085 Uiso 1 1 calc R U . . .
C13 C 0.16547(17) 0.2730(2) 0.55446(15) 0.0262(7) Uani 1 1 d . . . . .
H13A H 0.163642 0.232671 0.522195 0.031 Uiso 1 1 calc R U . . .
H13B H 0.122363 0.278909 0.567198 0.031 Uiso 1 1 calc R U . . .
C14 C 0.20541(17) 0.2295(2) 0.60028(16) 0.0264(7) Uani 1 1 d . . . . .
H14A H 0.246940 0.214245 0.586551 0.032 Uiso 1 1 calc R U . . .
H14B H 0.211682 0.271096 0.631617 0.032 Uiso 1 1 calc R U . . .
C15 C 0.17315(19) 0.1461(3) 0.61948(18) 0.0350(9) Uani 1 1 d . . . . .
H15A H 0.130826 0.161669 0.631251 0.042 Uiso 1 1 calc R U . . .
H15B H 0.168244 0.104306 0.588108 0.042 Uiso 1 1 calc R U . . .
C16 C 0.2091(2) 0.1008(3) 0.66696(18) 0.0368(9) Uani 1 1 d . . . . .
H16A H 0.250524 0.083371 0.655144 0.055 Uiso 1 1 calc R U . . .
H16B H 0.186169 0.048007 0.678117 0.055 Uiso 1 1 calc R U . . .
H16C H 0.213776 0.141700 0.698275 0.055 Uiso 1 1 calc R U . . .
C17 C 0.1460(2) 0.3890(3) 0.48470(16) 0.0387(10) Uani 1 1 d D . . . .
H17A H 0.159698 0.447599 0.471447 0.046 Uiso 0.719(10) 1 calc R U P C 1
H17B H 0.152638 0.345444 0.454974 0.046 Uiso 0.719(10) 1 calc R U P C 1
H17C H 0.166088 0.439632 0.466521 0.046 Uiso 0.281(10) 1 calc R U P C 2
H17D H 0.145638 0.338709 0.458447 0.046 Uiso 0.281(10) 1 calc R U P C 2
C18 C 0.0765(4) 0.3933(8) 0.4950(4) 0.045(3) Uani 0.719(10) 1 d D U P C 1
H18A H 0.063202 0.335273 0.509505 0.055 Uiso 0.719(10) 1 calc R U P C 1
H18B H 0.069772 0.438280 0.523832 0.055 Uiso 0.719(10) 1 calc R U P C 1
C19 C 0.0353(4) 0.4158(5) 0.4442(3) 0.0382(17) Uani 0.719(10) 1 d D U P C 1
H19A H 0.038191 0.366651 0.417382 0.046 Uiso 0.719(10) 1 calc R U P C 1
H19B H -0.008591 0.418675 0.455259 0.046 Uiso 0.719(10) 1 calc R U P C 1
C20 C 0.0503(4) 0.5016(5) 0.4149(3) 0.055(2) Uani 0.719(10) 1 d D U P C 1
H20A H 0.048465 0.551087 0.441022 0.082 Uiso 0.719(10) 1 calc R U P C 1
H20B H 0.019726 0.511207 0.384166 0.082 Uiso 0.719(10) 1 calc R U P C 1
H20C H 0.092388 0.498021 0.400751 0.082 Uiso 0.719(10) 1 calc R U P C 1
C18A C 0.0786(8) 0.414(2) 0.4944(9) 0.041(5) Uani 0.281(10) 1 d D U P C 2
H18C H 0.076353 0.463737 0.520868 0.049 Uiso 0.281(10) 1 calc R U P C 2
H18D H 0.054847 0.363009 0.508124 0.049 Uiso 0.281(10) 1 calc R U P C 2
C19A C 0.0542(7) 0.4420(14) 0.4358(8) 0.037(3) Uani 0.281(10) 1 d D U P C 2
H19C H 0.063178 0.505423 0.429260 0.044 Uiso 0.281(10) 1 calc R U P C 2
H19D H 0.074484 0.406381 0.407333 0.044 Uiso 0.281(10) 1 calc R U P C 2
C20A C -0.0156(7) 0.4257(12) 0.4335(7) 0.044(4) Uani 0.281(10) 1 d D U P C 2
H20D H -0.023702 0.361861 0.431431 0.066 Uiso 0.281(10) 1 calc R U P C 2
H20E H -0.034850 0.454855 0.400822 0.066 Uiso 0.281(10) 1 calc R U P C 2
H20F H -0.033582 0.449852 0.466831 0.066 Uiso 0.281(10) 1 calc R U P C 2
C21 C 0.2560(7) 0.3540(13) 0.5226(11) 0.023(3) Uani 0.482(10) 1 d D U P D 1
H21A H 0.278811 0.341536 0.558259 0.028 Uiso 0.482(10) 1 calc R U P D 1
H21B H 0.270018 0.413191 0.510629 0.028 Uiso 0.482(10) 1 calc R U P D 1
C22 C 0.2800(5) 0.2872(12) 0.4808(9) 0.027(3) Uani 0.482(10) 1 d D U P D 1
H22A H 0.261772 0.228300 0.488127 0.032 Uiso 0.482(10) 1 calc R U P D 1
H22B H 0.265542 0.305467 0.443147 0.032 Uiso 0.482(10) 1 calc R U P D 1
C23 C 0.3510(4) 0.2795(6) 0.4832(4) 0.035(2) Uani 0.482(10) 1 d D U P D 1
H23A H 0.364451 0.252746 0.519136 0.042 Uiso 0.482(10) 1 calc R U P D 1
H23B H 0.363106 0.238146 0.453873 0.042 Uiso 0.482(10) 1 calc R U P D 1
C24 C 0.3866(4) 0.3651(6) 0.4767(4) 0.042(2) Uani 0.482(10) 1 d D U P D 1
H24A H 0.381236 0.402738 0.509049 0.063 Uiso 0.482(10) 1 calc R U P D 1
H24B H 0.370533 0.395941 0.443391 0.063 Uiso 0.482(10) 1 calc R U P D 1
H24C H 0.431136 0.351997 0.473315 0.063 Uiso 0.482(10) 1 calc R U P D 1
C21A C 0.2543(6) 0.3717(12) 0.5192(10) 0.026(3) Uani 0.518(10) 1 d D U P D 2
H21C H 0.282896 0.363759 0.552061 0.031 Uiso 0.518(10) 1 calc R U P D 2
H21D H 0.261568 0.431173 0.503515 0.031 Uiso 0.518(10) 1 calc R U P D 2
C22A C 0.2668(5) 0.3000(11) 0.4760(8) 0.028(3) Uani 0.518(10) 1 d D U P D 2
H22C H 0.263002 0.240494 0.492700 0.033 Uiso 0.518(10) 1 calc R U P D 2
H22D H 0.235665 0.304664 0.444634 0.033 Uiso 0.518(10) 1 calc R U P D 2
C23A C 0.3325(4) 0.3123(7) 0.4554(4) 0.042(2) Uani 0.518(10) 1 d D U P D 2
H23C H 0.334762 0.370335 0.436612 0.050 Uiso 0.518(10) 1 calc R U P D 2
H23D H 0.340404 0.265709 0.427790 0.050 Uiso 0.518(10) 1 calc R U P D 2
C24A C 0.3842(4) 0.3080(8) 0.5017(4) 0.049(3) Uani 0.518(10) 1 d D U P D 2
H24D H 0.378261 0.356167 0.528062 0.073 Uiso 0.518(10) 1 calc R U P D 2
H24E H 0.425210 0.314138 0.485675 0.073 Uiso 0.518(10) 1 calc R U P D 2
H24F H 0.382041 0.250942 0.520836 0.073 Uiso 0.518(10) 1 calc R U P D 2
N4 N 0.2617(6) 0.7149(7) 0.9138(5) 0.046(2) Uani 0.508(5) 1 d D U P E 1
C25 C 0.2841(6) 0.6224(6) 0.9180(4) 0.053(2) Uani 0.508(5) 1 d D U P E 1
H25A H 0.327888 0.620358 0.906362 0.063 Uiso 0.508(5) 1 calc R U P E 1
H25B H 0.258590 0.585639 0.891698 0.063 Uiso 0.508(5) 1 calc R U P E 1
C26 C 0.2817(5) 0.5822(6) 0.9744(4) 0.053(2) Uani 0.508(5) 1 d D U P E 1
H26A H 0.237616 0.571368 0.983080 0.064 Uiso 0.508(5) 1 calc R U P E 1
H26B H 0.299863 0.624133 1.002207 0.064 Uiso 0.508(5) 1 calc R U P E 1
C27 C 0.3175(15) 0.4959(14) 0.9779(9) 0.067(5) Uani 0.508(5) 1 d D U P E 1
H27A H 0.294651 0.450437 0.955523 0.081 Uiso 0.508(5) 1 calc R U P E 1
H27B H 0.359056 0.504253 0.962235 0.081 Uiso 0.508(5) 1 calc R U P E 1
C28 C 0.3259(16) 0.465(2) 1.0354(11) 0.088(6) Uani 0.508(5) 1 d D U P E 1
H28A H 0.341131 0.513482 1.059018 0.132 Uiso 0.508(5) 1 calc R U P E 1
H28B H 0.356329 0.416091 1.037233 0.132 Uiso 0.508(5) 1 calc R U P E 1
H28C H 0.285725 0.443505 1.048218 0.132 Uiso 0.508(5) 1 calc R U P E 1
C29 C 0.2849(10) 0.7804(12) 0.9554(8) 0.066(4) Uani 0.508(5) 1 d D U P E 1
H29A H 0.287575 0.751811 0.992163 0.079 Uiso 0.508(5) 1 calc R U P E 1
H29B H 0.254435 0.829613 0.956839 0.079 Uiso 0.508(5) 1 calc R U P E 1
C30 C 0.3471(11) 0.8170(15) 0.9432(10) 0.068(6) Uani 0.508(5) 1 d D U P E 1
H30A H 0.348434 0.827227 0.902924 0.082 Uiso 0.508(5) 1 calc R U P E 1
H30B H 0.379478 0.772383 0.953492 0.082 Uiso 0.508(5) 1 calc R U P E 1
C31 C 0.3633(7) 0.9035(11) 0.9732(7) 0.089(4) Uani 0.508(5) 1 d D U P E 1
H31A H 0.334432 0.950256 0.958970 0.107 Uiso 0.508(5) 1 calc R U P E 1
H31B H 0.356007 0.895620 1.012986 0.107 Uiso 0.508(5) 1 calc R U P E 1
C32 C 0.4262(8) 0.9333(13) 0.9678(7) 0.096(5) Uani 0.508(5) 1 d D U P E 1
H32A H 0.455281 0.890575 0.985402 0.144 Uiso 0.508(5) 1 calc R U P E 1
H32B H 0.431698 0.991181 0.985761 0.144 Uiso 0.508(5) 1 calc R U P E 1
H32C H 0.434783 0.938691 0.928570 0.144 Uiso 0.508(5) 1 calc R U P E 1
C33 C 0.2654(6) 0.7522(7) 0.8562(4) 0.061(3) Uani 0.508(5) 1 d D U P E 1
H33A H 0.237440 0.804450 0.854858 0.073 Uiso 0.508(5) 1 calc R U P E 1
H33B H 0.308469 0.775444 0.853976 0.073 Uiso 0.508(5) 1 calc R U P E 1
C34 C 0.2527(7) 0.7062(8) 0.8059(4) 0.073(3) Uani 0.508(5) 1 d D U P E 1
H34A H 0.207071 0.694843 0.803035 0.087 Uiso 0.508(5) 1 calc R U P E 1
H34B H 0.273516 0.647805 0.809343 0.087 Uiso 0.508(5) 1 calc R U P E 1
C35 C 0.2702(11) 0.7452(16) 0.7531(6) 0.052(3) Uani 0.508(5) 1 d D U P E 1
H35A H 0.316416 0.745170 0.752291 0.062 Uiso 0.508(5) 1 calc R U P E 1
H35B H 0.254220 0.705957 0.722883 0.062 Uiso 0.508(5) 1 calc R U P E 1
C36 C 0.248(2) 0.8352(17) 0.7409(12) 0.083(7) Uani 0.508(5) 1 d D U P E 1
H36A H 0.209947 0.846612 0.760503 0.124 Uiso 0.508(5) 1 calc R U P E 1
H36B H 0.239325 0.841420 0.701032 0.124 Uiso 0.508(5) 1 calc R U P E 1
H36C H 0.280512 0.877877 0.752957 0.124 Uiso 0.508(5) 1 calc R U P E 1
C37 C 0.1913(6) 0.6987(13) 0.9199(7) 0.078(3) Uani 0.508(5) 1 d D U P E 1
H37A H 0.168219 0.742427 0.896313 0.094 Uiso 0.508(5) 1 calc R U P E 1
H37B H 0.181294 0.639339 0.904581 0.094 Uiso 0.508(5) 1 calc R U P E 1
C38 C 0.1661(6) 0.7031(11) 0.9748(7) 0.100(4) Uani 0.508(5) 1 d D . P E 1
H38A H 0.168660 0.765592 0.987158 0.120 Uiso 0.508(5) 1 calc R U P E 1
H38B H 0.194234 0.668390 1.000125 0.120 Uiso 0.508(5) 1 calc R U P E 1
C39 C 0.1010(6) 0.6720(10) 0.9822(7) 0.095(4) Uani 0.508(5) 1 d D . P E 1
H39A H 0.090471 0.681750 1.021076 0.114 Uiso 0.508(5) 1 calc R U P E 1
H39B H 0.099017 0.607422 0.975030 0.114 Uiso 0.508(5) 1 calc R U P E 1
C40 C 0.0530(7) 0.7175(14) 0.9451(8) 0.109(5) Uani 0.508(5) 1 d D U P E 1
H40A H 0.062244 0.781011 0.943791 0.164 Uiso 0.508(5) 1 calc R U P E 1
H40B H 0.011363 0.708589 0.959405 0.164 Uiso 0.508(5) 1 calc R U P E 1
H40C H 0.054019 0.692552 0.907782 0.164 Uiso 0.508(5) 1 calc R U P E 1
N4A N 0.2611(6) 0.7025(7) 0.9246(5) 0.051(2) Uani 0.492(5) 1 d D U P E 2
C33A C 0.2747(6) 0.6918(6) 0.8640(4) 0.054(3) Uani 0.492(5) 1 d D U P E 2
H33C H 0.320436 0.684911 0.861382 0.065 Uiso 0.492(5) 1 calc R U P E 2
H33D H 0.255063 0.635801 0.850809 0.065 Uiso 0.492(5) 1 calc R U P E 2
C34A C 0.2540(6) 0.7624(7) 0.8259(4) 0.056(2) Uani 0.492(5) 1 d D U P E 2
H34C H 0.277284 0.817277 0.835780 0.068 Uiso 0.492(5) 1 calc R U P E 2
H34D H 0.209047 0.774085 0.830676 0.068 Uiso 0.492(5) 1 calc R U P E 2
C35A C 0.2634(14) 0.7412(18) 0.7660(6) 0.060(3) Uani 0.492(5) 1 d D U P E 2
H35C H 0.307590 0.724918 0.761221 0.072 Uiso 0.492(5) 1 calc R U P E 2
H35D H 0.236877 0.690058 0.754583 0.072 Uiso 0.492(5) 1 calc R U P E 2
C36A C 0.247(3) 0.818(2) 0.7310(12) 0.097(8) Uani 0.492(5) 1 d D U P E 2
H36D H 0.201423 0.819479 0.723622 0.145 Uiso 0.492(5) 1 calc R U P E 2
H36E H 0.267852 0.813365 0.696080 0.145 Uiso 0.492(5) 1 calc R U P E 2
H36F H 0.260168 0.872588 0.750126 0.145 Uiso 0.492(5) 1 calc R U P E 2
C29A C 0.2788(9) 0.7921(10) 0.9467(8) 0.056(4) Uani 0.492(5) 1 d D U P E 2
H29C H 0.263788 0.838228 0.920269 0.068 Uiso 0.492(5) 1 calc R U P E 2
H29D H 0.258451 0.802099 0.982057 0.068 Uiso 0.492(5) 1 calc R U P E 2
C30A C 0.3470(10) 0.7995(18) 0.9557(12) 0.078(6) Uani 0.492(5) 1 d D U P E 2
H30C H 0.366181 0.815224 0.920609 0.093 Uiso 0.492(5) 1 calc R U P E 2
H30D H 0.364520 0.741968 0.968472 0.093 Uiso 0.492(5) 1 calc R U P E 2
C31A C 0.3624(7) 0.8712(12) 0.9993(7) 0.085(4) Uani 0.492(5) 1 d D U P E 2
H31C H 0.334242 0.922454 0.992511 0.103 Uiso 0.492(5) 1 calc R U P E 2
H31D H 0.354515 0.847327 1.036344 0.103 Uiso 0.492(5) 1 calc R U P E 2
C32A C 0.4263(7) 0.9009(12) 0.9986(8) 0.087(5) Uani 0.492(5) 1 d D U P E 2
H32D H 0.453840 0.856241 1.016129 0.130 Uiso 0.492(5) 1 calc R U P E 2
H32E H 0.430729 0.956923 1.018795 0.130 Uiso 0.492(5) 1 calc R U P E 2
H32F H 0.437770 0.909759 0.960260 0.130 Uiso 0.492(5) 1 calc R U P E 2
C25A C 0.2994(6) 0.6310(6) 0.9538(5) 0.060(3) Uani 0.492(5) 1 d D U P E 2
H25C H 0.343066 0.635744 0.942167 0.073 Uiso 0.492(5) 1 calc R U P E 2
H25D H 0.299965 0.642927 0.994003 0.073 Uiso 0.492(5) 1 calc R U P E 2
C26A C 0.2778(6) 0.5387(6) 0.9442(5) 0.062(3) Uani 0.492(5) 1 d D U P E 2
H26C H 0.272571 0.527975 0.903958 0.074 Uiso 0.492(5) 1 calc R U P E 2
H26D H 0.236512 0.530815 0.960356 0.074 Uiso 0.492(5) 1 calc R U P E 2
C27A C 0.3225(14) 0.4721(13) 0.9690(9) 0.056(4) Uani 0.492(5) 1 d D U P E 2
H27C H 0.315106 0.414906 0.949743 0.067 Uiso 0.492(5) 1 calc R U P E 2
H27D H 0.365522 0.491288 0.961359 0.067 Uiso 0.492(5) 1 calc R U P E 2
C28A C 0.3196(16) 0.4568(19) 1.0283(10) 0.075(5) Uani 0.492(5) 1 d D U P E 2
H28D H 0.339106 0.506587 1.048455 0.112 Uiso 0.492(5) 1 calc R U P E 2
H28E H 0.341873 0.401945 1.038218 0.112 Uiso 0.492(5) 1 calc R U P E 2
H28F H 0.275753 0.451540 1.037949 0.112 Uiso 0.492(5) 1 calc R U P E 2
C37A C 0.1899(7) 0.6994(15) 0.9305(10) 0.093(4) Uani 0.492(5) 1 d D U P E 2
H37C H 0.174042 0.647810 0.908779 0.111 Uiso 0.492(5) 1 calc R U P E 2
H37D H 0.182815 0.686073 0.969713 0.111 Uiso 0.492(5) 1 calc R U P E 2
C38A C 0.1488(7) 0.7765(11) 0.9146(10) 0.120(6) Uani 0.492(5) 1 d D . P E 2
H38C H 0.160059 0.826634 0.939363 0.144 Uiso 0.492(5) 1 calc R U P E 2
H38D H 0.158106 0.794631 0.876546 0.144 Uiso 0.492(5) 1 calc R U P E 2
C39A C 0.0807(7) 0.7611(15) 0.9165(9) 0.131(6) Uani 0.492(5) 1 d D U P E 2
H39C H 0.058506 0.812713 0.899697 0.157 Uiso 0.492(5) 1 calc R U P E 2
H39D H 0.069633 0.708606 0.893572 0.157 Uiso 0.492(5) 1 calc R U P E 2
C40A C 0.0589(12) 0.7476(17) 0.9698(10) 0.137(8) Uani 0.492(5) 1 d D U P E 2
H40D H 0.093853 0.729189 0.994800 0.206 Uiso 0.492(5) 1 calc R U P E 2
H40E H 0.026753 0.701378 0.968455 0.206 Uiso 0.492(5) 1 calc R U P E 2
H40F H 0.041084 0.802889 0.983307 0.206 Uiso 0.492(5) 1 calc R U P E 2
N5 N 0.2384(3) -0.0114(3) 0.8944(2) 0.0669(14) Uani 1 1 d . U . . .
C41 C 0.2592(3) 0.0282(3) 0.8601(2) 0.0472(11) Uani 1 1 d . U . . .
C42 C 0.2855(3) 0.0785(3) 0.8166(2) 0.0491(12) Uani 1 1 d . . . . .
H42A H 0.269317 0.056090 0.780778 0.074 Uiso 1 1 calc R U . . .
H42B H 0.331153 0.072759 0.819037 0.074 Uiso 1 1 calc R U . . .
H42C H 0.273979 0.140970 0.820327 0.074 Uiso 1 1 calc R U . . .
C43 C 0.6518(5) 0.3036(12) 0.8879(5) 0.152(7) Uani 0.782(5) 1 d D . P A 1
H43A H 0.666330 0.364906 0.885096 0.227 Uiso 0.782(5) 1 calc R U P A 1
H43B H 0.654411 0.274297 0.851971 0.227 Uiso 0.782(5) 1 calc R U P A 1
H43C H 0.678226 0.271925 0.915528 0.227 Uiso 0.782(5) 1 calc R U P A 1
C44 C 0.5844(5) 0.3028(9) 0.9051(4) 0.106(4) Uani 0.782(5) 1 d D . P A 1
H44A H 0.557479 0.332948 0.876609 0.127 Uiso 0.782(5) 1 calc R U P A 1
H44B H 0.569810 0.240863 0.908216 0.127 Uiso 0.782(5) 1 calc R U P A 1
O37 O 0.5799(3) 0.3427(5) 0.9522(3) 0.091(2) Uani 0.782(5) 1 d D . P A 1
C45 C 0.5183(4) 0.3526(7) 0.9657(4) 0.081(3) Uani 0.782(5) 1 d D . P A 1
H45A H 0.499279 0.293071 0.968349 0.097 Uiso 0.782(5) 1 calc R U P A 1
H45B H 0.495593 0.384509 0.935205 0.097 Uiso 0.782(5) 1 calc R U P A 1
C46 C 0.5092(6) 0.3996(12) 1.0166(6) 0.163(7) Uani 0.782(5) 1 d D . P A 1
H46A H 0.542432 0.383428 1.043942 0.245 Uiso 0.782(5) 1 calc R U P A 1
H46B H 0.468475 0.383685 1.030654 0.245 Uiso 0.782(5) 1 calc R U P A 1
H46C H 0.510552 0.463550 1.009788 0.245 Uiso 0.782(5) 1 calc R U P A 1

loop_
_atom_site_aniso_label
_atom_site_aniso_U_11
_atom_site_aniso_U_22
_atom_site_aniso_U_33
_atom_site_aniso_U_23
_atom_site_aniso_U_13
_atom_site_aniso_U_12
Mo1 0.01561(12) 0.03394(16) 0.02948(15) 0.00247(12) 0.00642(10) 0.00603(11)
Mo2 0.02379(14) 0.02149(14) 0.03182(16) 0.00595(11) 0.00690(11) 0.01059(11)
Mo3 0.02080(13) 0.02644(14) 0.02027(13) 0.00193(11) 0.00225(10) 0.00415(10)
Mo4 0.01543(12) 0.01980(13) 0.03038(15) 0.00136(11) 0.00442(10) 0.00008(9)
Mo5 0.01366(12) 0.03878(17) 0.02153(14) 0.00181(12) 0.00028(10) 0.00621(11)
Mo6 0.01660(14) 0.0534(2) 0.0486(2) -0.00215(17) 0.00959(14) -0.00996(14)
Mo7 0.01429(12) 0.03072(15) 0.02751(15) -0.00069(12) 0.00532(10) 0.00180(10)
Mo8 0.03086(17) 0.03149(17) 0.0442(2) 0.01688(15) 0.01185(14) 0.00016(13)
Mo9 0.02236(15) 0.03442(18) 0.0529(2) -0.01085(16) 0.00486(14) -0.01057(13)
Mo10 0.01341(12) 0.03827(17) 0.02878(15) 0.00517(13) 0.00094(10) 0.00697(11)
Hf1 0.01316(5) 0.01727(6) 0.02338(6) 0.00246(5) 0.00135(4) 0.00239(4)
O1 0.0210(14) 0.054(2) 0.066(2) 0.0064(16) 0.0180(14) 0.0076(13)
O2 0.0448(17) 0.0236(13) 0.0539(19) 0.0092(13) 0.0163(14) 0.0164(12)
O3 0.0351(15) 0.0453(17) 0.0238(13) 0.0018(12) 0.0018(11) 0.0053(12)
O4 0.0300(14) 0.0209(12) 0.0552(18) 0.0010(12) 0.0117(12) -0.0012(10)
O5 0.0223(13) 0.075(2) 0.0258(14) -0.0004(14) -0.0030(10) 0.0079(14)
O6 0.0232(15) 0.065(2) 0.084(3) -0.003(2) 0.0234(16) -0.0106(15)
O7 0.0226(13) 0.0480(17) 0.0409(16) -0.0156(13) 0.0072(11) 0.0029(12)
O8 0.056(2) 0.051(2) 0.070(2) 0.0380(19) 0.0247(18) 0.0110(17)
O9 0.0383(18) 0.057(2) 0.085(3) -0.035(2) 0.0119(18) -0.0224(16)
O10 0.0277(15) 0.070(2) 0.0391(17) 0.0168(15) 0.0044(12) 0.0264(15)
O11 0.0234(12) 0.0331(14) 0.0364(15) 0.0063(11) 0.0079(10) 0.0142(10)
O12 0.0253(12) 0.0361(14) 0.0268(13) 0.0028(11) 0.0111(10) 0.0060(10)
O13 0.0157(11) 0.0321(13) 0.0348(14) -0.0007(11) 0.0060(9) -0.0027(9)
O14 0.0134(11) 0.0528(18) 0.0325(14) 0.0022(12) 0.0020(9) 0.0074(11)
O15 0.0294(13) 0.0224(12) 0.0289(13) -0.0029(10) 0.0064(10) 0.0049(10)
O16 0.0217(12) 0.0272(12) 0.0266(12) 0.0079(10) 0.0034(9) 0.0029(9)
O17 0.0176(11) 0.0331(14) 0.0294(13) -0.0070(10) 0.0027(9) -0.0007(9)
O18 0.0246(12) 0.0363(14) 0.0294(13) 0.0119(11) 0.0061(10) 0.0146(10)
O19 0.0227(11) 0.0198(11) 0.0299(13) 0.0034(9) 0.0037(9) 0.0044(9)
O20 0.0194(11) 0.0234(11) 0.0233(12) 0.0018(9) -0.0003(9) 0.0030(9)
O21 0.0149(10) 0.0197(11) 0.0283(12) 0.0013(9) 0.0030(9) 0.0020(8)
O22 0.0159(10) 0.0290(12) 0.0231(12) 0.0024(9) 0.0021(8) 0.0045(9)
O23 0.0167(12) 0.0496(17) 0.0364(15) 0.0037(13) 0.0088(10) 0.0008(11)
O24 0.0321(16) 0.0483(19) 0.058(2) 0.0134(16) 0.0183(14) -0.0124(13)
O25 0.0228(14) 0.058(2) 0.066(2) -0.0095(17) 0.0079(14) -0.0194(14)
O26 0.0151(12) 0.066(2) 0.0426(17) -0.0017(15) 0.0021(11) 0.0041(12)
O27 0.0258(13) 0.0457(17) 0.0297(14) 0.0099(12) 0.0081(10) 0.0024(12)
O28 0.0371(16) 0.0226(14) 0.072(2) 0.0043(14) 0.0155(15) -0.0096(12)
O29 0.0168(12) 0.0548(19) 0.0381(16) -0.0058(13) -0.0037(11) -0.0002(11)
O30 0.0169(11) 0.0289(13) 0.0338(14) 0.0026(10) 0.0061(9) 0.0066(9)
O31 0.0155(10) 0.0254(12) 0.0269(12) 0.0007(9) 0.0032(9) 0.0014(8)
O32 0.0263(13) 0.0240(12) 0.0332(14) 0.0098(10) 0.0054(10) 0.0035(10)
O33 0.0218(12) 0.0237(12) 0.0390(15) -0.0024(11) 0.0022(10) -0.0019(9)
O34 0.0154(10) 0.0242(12) 0.0280(12) 0.0045(9) 0.0023(9) 0.0027(8)
O35 0.0146(10) 0.0246(11) 0.0241(11) 0.0026(9) 0.0033(8) 0.0055(8)
O36 0.0162(11) 0.0267(13) 0.0361(14) 0.0012(10) 0.0047(9) -0.0023(9)
N1 0.0196(14) 0.044(2) 0.0420(19) 0.0034(15) 0.0090(13) 0.0066(13)
N2 0.0181(16) 0.065(3) 0.064(3) -0.006(2) 0.0162(16) -0.0112(16)
C1 0.030(2) 0.045(3) 0.122(5) 0.035(3) 0.029(3) 0.022(2)
C2 0.046(3) 0.072(4) 0.040(3) -0.009(2) 0.018(2) 0.012(2)
C3 0.0210(17) 0.042(2) 0.049(2) -0.0028(19) 0.0005(16) -0.0083(15)
C4 0.019(2) 0.126(6) 0.043(3) 0.002(3) -0.0060(18) 0.019(3)
C5 0.023(2) 0.041(3) 0.042(3) -0.005(2) 0.018(2) 0.0002(19)
C6 0.038(4) 0.054(5) 0.052(5) 0.016(4) 0.018(3) 0.002(3)
C7 0.029(2) 0.056(3) 0.086(4) -0.012(3) -0.006(2) -0.014(2)
C8 0.019(2) 0.074(3) 0.048(3) -0.010(3) -0.002(2) 0.012(2)
C5A 0.038(8) 0.060(9) 0.061(9) -0.015(8) 0.016(8) -0.004(8)
C6A 0.028(6) 0.032(6) 0.071(9) 0.027(6) 0.013(6) 0.000(4)
C8A 0.018(4) 0.076(13) 0.075(11) 0.019(10) -0.004(6) 0.002(6)
N3 0.0368(17) 0.0232(14) 0.0207(14) -0.0031(11) 0.0037(12) 0.0005(12)
C9 0.039(2) 0.0235(16) 0.0219(16) -0.0037(13) 0.0043(14) 0.0007(14)
C10 0.053(2) 0.0223(17) 0.0254(18) -0.0034(14) 0.0039(16) 0.0009(16)
C11 0.057(3) 0.0269(19) 0.034(2) -0.0076(16) -0.0033(19) 0.0122(18)
C12 0.079(4) 0.027(2) 0.063(3) -0.012(2) -0.010(3) 0.008(2)
C13 0.0259(17) 0.0221(16) 0.0305(18) -0.0022(13) 0.0020(13) -0.0013(12)
C14 0.0262(17) 0.0222(16) 0.0312(18) 0.0001(13) 0.0037(13) -0.0014(13)
C15 0.0289(19) 0.032(2) 0.044(2) 0.0070(17) 0.0029(16) -0.0076(15)
C16 0.039(2) 0.030(2) 0.042(2) 0.0099(17) 0.0046(17) -0.0058(16)
C17 0.065(3) 0.0281(19) 0.0219(18) -0.0036(15) -0.0077(18) 0.0067(19)
C18 0.052(4) 0.025(6) 0.057(4) 0.017(3) -0.025(3) -0.012(3)
C19 0.049(4) 0.035(4) 0.030(3) 0.002(3) -0.001(3) 0.013(3)
C20 0.060(4) 0.057(4) 0.047(4) 0.022(3) 0.017(3) 0.028(4)
C18A 0.053(7) 0.018(11) 0.052(7) 0.015(6) -0.012(6) -0.016(6)
C19A 0.049(8) 0.034(8) 0.027(6) 0.005(6) 0.003(6) 0.006(6)
C20A 0.040(8) 0.054(9) 0.037(8) -0.003(7) -0.004(6) 0.015(7)
C21 0.038(4) 0.004(7) 0.029(4) 0.004(4) 0.014(3) -0.002(3)
C22 0.037(6) 0.021(5) 0.023(4) 0.000(4) 0.006(5) 0.015(5)
C23 0.035(4) 0.036(4) 0.033(4) 0.000(3) 0.011(4) 0.008(3)
C24 0.035(5) 0.042(5) 0.049(6) -0.005(4) 0.010(4) -0.001(4)
C21A 0.041(4) 0.010(7) 0.028(5) -0.003(5) 0.015(3) -0.004(3)
C22A 0.030(4) 0.025(6) 0.029(5) -0.004(4) 0.006(4) 0.012(4)
C23A 0.033(4) 0.057(5) 0.035(4) -0.005(4) 0.012(3) 0.013(3)
C24A 0.028(4) 0.070(7) 0.048(5) -0.002(5) 0.011(3) 0.011(4)
N4 0.062(4) 0.025(4) 0.053(5) -0.006(4) 0.023(4) -0.015(3)
C25 0.078(7) 0.038(5) 0.040(5) -0.002(4) -0.009(5) 0.011(4)
C26 0.075(5) 0.037(4) 0.046(5) 0.003(4) -0.020(4) -0.026(4)
C27 0.043(7) 0.084(12) 0.074(9) -0.015(9) -0.008(7) 0.000(8)
C28 0.073(12) 0.085(12) 0.105(12) 0.048(11) -0.002(10) 0.003(10)
C29 0.083(8) 0.043(7) 0.069(8) -0.001(6) -0.028(6) 0.014(6)
C30 0.057(6) 0.092(10) 0.055(10) -0.004(9) -0.003(6) -0.009(6)
C31 0.092(8) 0.086(11) 0.086(11) 0.006(7) -0.040(8) -0.037(8)
C32 0.111(11) 0.105(13) 0.071(10) 0.000(9) -0.017(9) -0.039(10)
C33 0.087(6) 0.048(5) 0.046(5) -0.014(5) -0.008(5) 0.018(5)
C34 0.100(7) 0.056(6) 0.064(6) -0.004(5) 0.021(5) 0.006(5)
C35 0.054(6) 0.059(6) 0.044(7) -0.002(6) 0.022(6) -0.010(5)
C36 0.096(10) 0.066(12) 0.082(12) -0.001(11) -0.042(10) -0.018(10)
C37 0.064(4) 0.049(5) 0.125(8) -0.026(5) 0.042(4) -0.013(4)
C38 0.084(6) 0.077(9) 0.145(8) -0.020(7) 0.068(5) -0.010(6)
C39 0.079(6) 0.078(9) 0.133(11) -0.015(7) 0.058(6) -0.004(5)
C40 0.082(6) 0.092(12) 0.162(12) 0.022(9) 0.090(7) 0.027(7)
N4A 0.083(4) 0.021(4) 0.050(6) -0.010(4) 0.018(4) -0.015(4)
C33A 0.070(6) 0.038(5) 0.054(5) -0.025(4) -0.016(5) 0.007(4)
C34A 0.068(6) 0.050(5) 0.050(5) -0.018(5) -0.008(5) -0.006(5)
C35A 0.072(7) 0.060(6) 0.049(7) -0.006(6) 0.026(7) -0.012(5)
C36A 0.115(12) 0.087(15) 0.085(13) -0.019(11) -0.034(12) -0.029(13)
C29A 0.078(7) 0.031(5) 0.056(7) -0.016(5) -0.037(5) 0.024(5)
C30A 0.055(6) 0.112(11) 0.067(12) 0.000(10) 0.013(7) 0.011(7)
C31A 0.085(8) 0.091(11) 0.079(11) -0.003(8) -0.014(8) -0.037(8)
C32A 0.083(10) 0.076(11) 0.104(13) 0.001(9) 0.026(9) -0.017(8)
C25A 0.084(6) 0.042(5) 0.052(5) -0.007(4) -0.025(5) 0.005(5)
C26A 0.079(7) 0.041(5) 0.063(6) 0.008(5) -0.015(6) -0.001(5)
C27A 0.044(6) 0.059(10) 0.064(8) -0.011(7) -0.011(7) 0.005(7)
C28A 0.069(9) 0.068(9) 0.083(10) 0.006(8) -0.041(8) -0.027(7)
C37A 0.084(4) 0.063(6) 0.133(10) -0.012(7) 0.026(6) -0.009(4)
C38A 0.099(6) 0.078(9) 0.188(18) 0.002(9) 0.047(8) 0.011(6)
C39A 0.098(6) 0.115(12) 0.186(13) 0.028(10) 0.072(8) 0.029(7)
C40A 0.139(12) 0.095(15) 0.186(14) 0.021(12) 0.084(10) 0.045(11)
N5 0.101(4) 0.039(2) 0.063(3) -0.007(2) 0.023(3) 0.002(3)
C41 0.064(3) 0.026(2) 0.052(3) -0.0069(19) 0.005(2) 0.006(2)
C42 0.058(3) 0.034(2) 0.055(3) 0.006(2) 0.003(2) 0.014(2)
C43 0.087(7) 0.26(2) 0.102(9) -0.094(11) -0.009(6) -0.015(10)
C44 0.106(7) 0.129(10) 0.081(6) -0.018(6) -0.023(5) -0.012(7)
O37 0.085(4) 0.102(5) 0.083(4) -0.024(4) -0.032(3) 0.005(4)
C45 0.058(4) 0.104(7) 0.078(5) 0.000(5) -0.032(4) -0.005(5)
C46 0.079(8) 0.27(2) 0.146(12) -0.062(12) 0.032(8) -0.026(11)

loop_
_atom_type_symbol
_atom_type_description
_atom_type_scat_dispersion_real
_atom_type_scat_dispersion_imag
_atom_type_scat_source
C C 0.0033 0.0016 'International Tables Vol C Tables 4.2.6.8 and 6.1.1.4'
H H 0.0000 0.0000 'International Tables Vol C Tables 4.2.6.8 and 6.1.1.4'
Hf Hf -0.5830 6.1852 'International Tables Vol C Tables 4.2.6.8 and 6.1.1.4'
Mo Mo -1.6832 0.6857 'International Tables Vol C Tables 4.2.6.8 and 6.1.1.4'
N N 0.0061 0.0033 'International Tables Vol C Tables 4.2.6.8 and 6.1.1.4'
O O 0.0106 0.0060 'International Tables Vol C Tables 4.2.6.8 and 6.1.1.4'

loop_
_geom_angle_atom_site_label_1
_geom_angle_atom_site_label_2
_geom_angle_atom_site_label_3
_geom_angle
_geom_angle_site_symmetry_1
_geom_angle_site_symmetry_3
_geom_angle_publ_flag
O11 Mo1 O35 79.66(10) . . ?
O12 Mo1 O11 87.40(11) . . ?
O12 Mo1 O35 81.30(10) . . ?
O13 Mo1 O11 160.92(10) . . ?
O13 Mo1 O12 90.69(11) . . ?
O13 Mo1 O35 81.28(9) . . ?
O14 Mo1 O11 88.03(12) . . ?
O14 Mo1 O12 161.20(10) . . ?
O14 Mo1 O13 87.70(12) . . ?
O14 Mo1 O35 79.94(10) . . ?
N1 Mo1 O11 96.81(14) . . ?
N1 Mo1 O12 100.00(14) . . ?
N1 Mo1 O13 102.22(14) . . ?
N1 Mo1 O14 98.65(14) . . ?
N1 Mo1 O35 176.21(14) . . ?
O2 Mo2 O11 94.43(13) . . ?
O2 Mo2 O15 101.17(14) . . ?
O2 Mo2 O18 103.39(14) . . ?
O2 Mo2 O19 107.38(13) . . ?
O2 Mo2 O35 166.07(12) . . ?
O11 Mo2 O35 71.69(9) . . ?
O15 Mo2 O11 80.24(11) . . ?
O15 Mo2 O35 75.89(10) . . ?
O18 Mo2 O11 81.56(11) . . ?
O18 Mo2 O15 150.36(12) . . ?
O18 Mo2 O35 76.27(10) . . ?
O19 Mo2 O11 158.08(11) . . ?
O19 Mo2 O15 93.11(11) . . ?
O19 Mo2 O18 95.15(11) . . ?
O19 Mo2 O35 86.45(10) . . ?
O3 Mo3 O12 93.25(12) . . ?
O3 Mo3 O15 102.19(13) . . ?
O3 Mo3 O16 102.90(13) . . ?
O3 Mo3 O20 107.30(13) . . ?
O3 Mo3 O35 165.84(12) . . ?
O12 Mo3 O35 72.59(9) . . ?
O15 Mo3 O12 80.69(11) . . ?
O15 Mo3 O16 149.19(11) . . ?
O15 Mo3 O35 76.01(10) . . ?
O16 Mo3 O12 80.31(10) . . ?
O16 Mo3 O35 75.27(10) . . ?
O20 Mo3 O12 159.45(10) . . ?
O20 Mo3 O15 94.84(11) . . ?
O20 Mo3 O16 94.51(11) . . ?
O20 Mo3 O35 86.87(9) . . ?
O4 Mo4 O13 94.53(12) . . ?
O4 Mo4 O16 103.24(13) . . ?
O4 Mo4 O17 102.21(14) . . ?
O4 Mo4 O21 107.07(12) . . ?
O4 Mo4 O35 166.87(11) . . ?
O13 Mo4 O35 72.35(9) . . ?
O16 Mo4 O13 80.41(10) . . ?
O16 Mo4 O35 75.29(9) . . ?
O17 Mo4 O13 80.44(10) . . ?
O17 Mo4 O16 149.13(11) . . ?
O17 Mo4 O35 75.95(10) . . ?
O21 Mo4 O13 158.40(10) . . ?
O21 Mo4 O16 94.71(11) . . ?
O21 Mo4 O17 94.26(11) . . ?
O21 Mo4 O35 86.06(9) . . ?
O5 Mo5 O14 94.37(12) . . ?
O5 Mo5 O17 101.93(15) . . ?
O5 Mo5 O18 102.25(15) . . ?
O5 Mo5 O22 107.44(13) . . ?
O5 Mo5 O35 165.82(11) . . ?
O14 Mo5 O35 71.45(9) . . ?
O17 Mo5 O14 80.89(11) . . ?
O17 Mo5 O18 150.61(11) . . ?
O17 Mo5 O35 76.37(10) . . ?
O18 Mo5 O14 80.85(11) . . ?
O18 Mo5 O35 76.07(10) . . ?
O22 Mo5 O14 158.19(11) . . ?
O22 Mo5 O17 94.43(11) . . ?
O22 Mo5 O18 94.03(11) . . ?
O22 Mo5 O35 86.75(10) . . ?
O23 Mo6 O36 80.01(10) . . ?
O24 Mo6 O23 88.52(13) . . ?
O24 Mo6 O26 161.06(11) . . ?
O24 Mo6 O36 80.59(11) . . ?
O25 Mo6 O23 161.27(11) . . ?
O25 Mo6 O24 89.60(15) . . ?
O25 Mo6 O26 89.23(14) . . ?
O25 Mo6 O36 81.30(11) . . ?
O26 Mo6 O23 86.55(13) . . ?
O26 Mo6 O36 80.55(11) . . ?
N2 Mo6 O23 97.93(16) . . ?
N2 Mo6 O24 98.75(18) . . ?
N2 Mo6 O25 100.78(17) . . ?
N2 Mo6 O26 100.04(17) . . ?
N2 Mo6 O36 177.83(16) . . ?
O7 Mo7 O23 93.62(12) . . ?
O7 Mo7 O27 101.72(14) . . ?
O7 Mo7 O30 102.46(14) . . ?
O7 Mo7 O31 107.99(12) . . ?
O7 Mo7 O36 165.33(11) . . ?
O23 Mo7 O36 71.73(10) . . ?
O27 Mo7 O23 80.86(11) . . ?
O27 Mo7 O36 75.74(11) . . ?
O30 Mo7 O23 81.39(11) . . ?
O30 Mo7 O27 150.73(12) . . ?
O30 Mo7 O36 76.68(10) . . ?
O31 Mo7 O23 158.37(11) . . ?
O31 Mo7 O27 93.56(11) . . ?
O31 Mo7 O30 94.43(11) . . ?
O31 Mo7 O36 86.65(10) . . ?
O8 Mo8 O24 94.10(15) . . ?
O8 Mo8 O27 102.64(17) . . ?
O8 Mo8 O28 102.66(18) . . ?
O8 Mo8 O32 107.43(15) . . ?
O8 Mo8 O36 165.94(14) . . ?
O24 Mo8 O36 71.84(10) . . ?
O27 Mo8 O24 81.24(13) . . ?
O27 Mo8 O28 149.62(13) . . ?
O27 Mo8 O36 76.03(11) . . ?
O28 Mo8 O24 80.44(13) . . ?
O28 Mo8 O36 75.32(11) . . ?
O32 Mo8 O24 158.47(12) . . ?
O32 Mo8 O27 94.01(12) . . ?
O32 Mo8 O28 94.21(13) . . ?
O32 Mo8 O36 86.63(10) . . ?
O9 Mo9 O25 94.53(15) . . ?
O9 Mo9 O28 102.36(19) . . ?
O9 Mo9 O29 102.98(18) . . ?
O9 Mo9 O33 106.90(15) . . ?
O9 Mo9 O36 166.54(13) . . ?
O25 Mo9 O36 72.02(11) . . ?
O28 Mo9 O25 81.28(14) . . ?
O28 Mo9 O29 149.41(13) . . ?
O28 Mo9 O36 75.50(12) . . ?
O29 Mo9 O25 79.90(13) . . ?
O29 Mo9 O36 75.85(11) . . ?
O33 Mo9 O25 158.56(12) . . ?
O33 Mo9 O28 94.24(13) . . ?
O33 Mo9 O29 94.54(12) . . ?
O33 Mo9 O36 86.55(10) . . ?
O10 Mo10 O26 94.20(13) . . ?
O10 Mo10 O29 103.06(16) . . ?
O10 Mo10 O30 101.86(15) . . ?
O10 Mo10 O34 107.66(13) . . ?
O10 Mo10 O36 165.99(12) . . ?
O26 Mo10 O36 71.80(10) . . ?
O29 Mo10 O26 81.68(12) . . ?
O29 Mo10 O30 149.97(12) . . ?
O29 Mo10 O36 75.68(11) . . ?
O30 Mo10 O26 80.04(11) . . ?
O30 Mo10 O36 76.08(10) . . ?
O34 Mo10 O26 158.08(12) . . ?
O34 Mo10 O29 94.62(11) . . ?
O34 Mo10 O30 93.55(11) . . ?
O34 Mo10 O36 86.33(10) . . ?
O19 Hf1 O22 72.83(9) . . ?
O20 Hf1 O19 72.99(9) . . ?
O20 Hf1 O22 114.34(9) . . ?
O21 Hf1 O19 113.96(9) . . ?
O21 Hf1 O20 72.93(9) . . ?
O21 Hf1 O22 72.51(9) . . ?
O21 Hf1 O33 142.08(9) . . ?
O31 Hf1 O19 142.01(9) . . ?
O31 Hf1 O20 143.02(9) . . ?
O31 Hf1 O21 78.89(9) . . ?
O31 Hf1 O22 78.16(9) . . ?
O31 Hf1 O32 73.61(9) . . ?
O31 Hf1 O33 115.46(9) . . ?
O31 Hf1 O34 73.42(9) . . ?
O32 Hf1 O19 76.79(9) . . ?
O32 Hf1 O20 141.32(10) . . ?
O32 Hf1 O21 143.08(10) . . ?
O32 Hf1 O22 78.06(9) . . ?
O32 Hf1 O33 73.47(10) . . ?
O32 Hf1 O34 115.46(9) . . ?
O33 Hf1 O19 77.25(9) . . ?
O33 Hf1 O20 76.75(10) . . ?
O33 Hf1 O22 142.49(9) . . ?
O34 Hf1 O19 142.35(9) . . ?
O34 Hf1 O20 77.84(9) . . ?
O34 Hf1 O21 78.51(9) . . ?
O34 Hf1 O22 142.60(9) . . ?
O34 Hf1 O33 73.26(10) . . ?
Mo1 O11 Mo2 107.65(11) . . ?
C1 O11 Mo1 125.5(3) . . ?
C1 O11 Mo2 122.5(3) . . ?
Mo1 O12 Mo3 106.29(11) . . ?
C2 O12 Mo1 123.6(3) . . ?
C2 O12 Mo3 119.1(3) . . ?
Mo1 O13 Mo4 106.50(11) . . ?
C3 O13 Mo1 121.9(2) . . ?
C3 O13 Mo4 119.6(2) . . ?
Mo1 O14 Mo5 107.58(11) . . ?
C4 O14 Mo1 128.7(3) . . ?
C4 O14 Mo5 122.4(3) . . ?
Mo3 O15 Mo2 114.42(12) . . ?
Mo4 O16 Mo3 114.97(12) . . ?
Mo4 O17 Mo5 114.25(13) . . ?
Mo2 O18 Mo5 113.96(12) . . ?
Mo2 O19 Hf1 136.98(13) . . ?
Mo3 O20 Hf1 136.57(13) . . ?
Mo4 O21 Hf1 137.39(12) . . ?
Mo5 O22 Hf1 136.30(13) . . ?
Mo6 O23 Mo7 107.47(12) . . ?
C5 O23 Mo6 128.2(3) . . ?
C5 O23 Mo7 121.4(3) . . ?
C5A O23 Mo6 110.4(10) . . ?
C5A O23 Mo7 126.3(10) . . ?
Mo6 O24 Mo8 107.02(12) . . ?
C6 O24 Mo6 133.5(4) . . ?
C6 O24 Mo8 117.4(4) . . ?
C6A O24 Mo6 112.3(6) . . ?
C6A O24 Mo8 129.9(5) . . ?
Mo6 O25 Mo9 106.44(13) . . ?
C7 O25 Mo6 127.7(3) . . ?
C7 O25 Mo9 122.0(3) . . ?
Mo6 O26 Mo10 107.17(13) . . ?
C8 O26 Mo6 121.1(3) . . ?
C8 O26 Mo10 118.0(3) . . ?
C8A O26 Mo6 124.1(10) . . ?
C8A O26 Mo10 126.2(10) . . ?
Mo8 O27 Mo7 114.32(14) . . ?
Mo9 O28 Mo8 115.06(14) . . ?
Mo10 O29 Mo9 114.76(14) . . ?
Mo7 O30 Mo10 114.25(13) . . ?
Mo7 O31 Hf1 136.17(13) . . ?
Mo8 O32 Hf1 136.18(14) . . ?
Mo9 O33 Hf1 136.18(14) . . ?
Mo10 O34 Hf1 136.37(13) . . ?
Mo1 O35 Mo2 100.99(9) . . ?
Mo1 O35 Mo3 99.81(9) . . ?
Mo1 O35 Mo4 99.85(10) . . ?
Mo1 O35 Mo5 101.03(9) . . ?
Mo2 O35 Mo3 88.18(8) . . ?
Mo2 O35 Mo4 159.16(11) . . ?
Mo3 O35 Mo4 88.22(8) . . ?
Mo5 O35 Mo2 88.18(8) . . ?
Mo5 O35 Mo3 159.17(11) . . ?
Mo5 O35 Mo4 87.92(8) . . ?
Mo6 O36 Mo7 100.79(10) . . ?
Mo6 O36 Mo8 100.55(10) . . ?
Mo6 O36 Mo9 100.22(10) . . ?
Mo6 O36 Mo10 100.43(10) . . ?
Mo7 O36 Mo10 87.68(9) . . ?
Mo8 O36 Mo7 88.45(9) . . ?
Mo8 O36 Mo9 88.38(9) . . ?
Mo8 O36 Mo10 159.02(12) . . ?
Mo9 O36 Mo7 158.97(12) . . ?
Mo9 O36 Mo10 87.88(9) . . ?
O1 N1 Mo1 176.7(3) . . ?
O6 N2 Mo6 177.5(4) . . ?
O11 C1 H1A 109.5 . . ?
O11 C1 H1B 109.5 . . ?
O11 C1 H1C 109.5 . . ?
H1A C1 H1B 109.5 . . ?
H1A C1 H1C 109.5 . . ?
H1B C1 H1C 109.5 . . ?
O12 C2 H2A 109.5 . . ?
O12 C2 H2B 109.5 . . ?
O12 C2 H2C 109.5 . . ?
H2A C2 H2B 109.5 . . ?
H2A C2 H2C 109.5 . . ?
H2B C2 H2C 109.5 . . ?
O13 C3 H3A 109.5 . . ?
O13 C3 H3B 109.5 . . ?
O13 C3 H3C 109.5 . . ?
H3A C3 H3B 109.5 . . ?
H3A C3 H3C 109.5 . . ?
H3B C3 H3C 109.5 . . ?
O14 C4 H4A 109.5 . . ?
O14 C4 H4B 109.5 . . ?
O14 C4 H4C 109.5 . . ?
H4A C4 H4B 109.5 . . ?
H4A C4 H4C 109.5 . . ?
H4B C4 H4C 109.5 . . ?
O23 C5 H5A 109.5 . . ?
O23 C5 H5B 109.5 . . ?
O23 C5 H5C 109.5 . . ?
H5A C5 H5B 109.5 . . ?
H5A C5 H5C 109.5 . . ?
H5B C5 H5C 109.5 . . ?
O24 C6 H6A 109.5 . . ?
O24 C6 H6B 109.5 . . ?
O24 C6 H6C 109.5 . . ?
H6A C6 H6B 109.5 . . ?
H6A C6 H6C 109.5 . . ?
H6B C6 H6C 109.5 . . ?
O25 C7 H7A 109.5 . . ?
O25 C7 H7B 109.5 . . ?
O25 C7 H7C 109.5 . . ?
H7A C7 H7B 109.5 . . ?
H7A C7 H7C 109.5 . . ?
H7B C7 H7C 109.5 . . ?
O26 C8 H8A 109.5 . . ?
O26 C8 H8B 109.5 . . ?
O26 C8 H8C 109.5 . . ?
H8A C8 H8B 109.5 . . ?
H8A C8 H8C 109.5 . . ?
H8B C8 H8C 109.5 . . ?
O23 C5A H5AA 109.5 . . ?
O23 C5A H5AB 109.5 . . ?
O23 C5A H5AC 109.5 . . ?
H5AA C5A H5AB 109.5 . . ?
H5AA C5A H5AC 109.5 . . ?
H5AB C5A H5AC 109.5 . . ?
O24 C6A H6AA 109.5 . . ?
O24 C6A H6AB 109.5 . . ?
O24 C6A H6AC 109.5 . . ?
H6AA C6A H6AB 109.5 . . ?
H6AA C6A H6AC 109.5 . . ?
H6AB C6A H6AC 109.5 . . ?
O26 C8A H8AA 109.5 . . ?
O26 C8A H8AB 109.5 . . ?
O26 C8A H8AC 109.5 . . ?
H8AA C8A H8AB 109.5 . . ?
H8AA C8A H8AC 109.5 . . ?
H8AB C8A H8AC 109.5 . . ?
C9 N3 C21 110.1(9) . . ?
C13 N3 C9 108.3(3) . . ?
C13 N3 C17 107.7(3) . . ?
C13 N3 C21 106.7(8) . . ?
C17 N3 C9 111.1(3) . . ?
C17 N3 C21 112.7(11) . . ?
C21A N3 C9 105.8(8) . . ?
C21A N3 C13 117.2(8) . . ?
C21A N3 C17 106.8(10) . . ?
N3 C9 H9A 108.2 . . ?
N3 C9 H9B 108.2 . . ?
H9A C9 H9B 107.3 . . ?
C10 C9 N3 116.6(3) . . ?
C10 C9 H9A 108.2 . . ?
C10 C9 H9B 108.2 . . ?
C9 C10 H10A 110.1 . . ?
C9 C10 H10B 110.1 . . ?
C9 C10 C11 107.9(3) . . ?
H10A C10 H10B 108.4 . . ?
C11 C10 H10A 110.1 . . ?
C11 C10 H10B 110.1 . . ?
C10 C11 H11A 109.3 . . ?
C10 C11 H11B 109.3 . . ?
H11A C11 H11B 107.9 . . ?
C12 C11 C10 111.8(4) . . ?
C12 C11 H11A 109.3 . . ?
C12 C11 H11B 109.3 . . ?
C11 C12 H12A 109.5 . . ?
C11 C12 H12B 109.5 . . ?
C11 C12 H12C 109.5 . . ?
H12A C12 H12B 109.5 . . ?
H12A C12 H12C 109.5 . . ?
H12B C12 H12C 109.5 . . ?
N3 C13 H13A 108.2 . . ?
N3 C13 H13B 108.2 . . ?
N3 C13 C14 116.4(3) . . ?
H13A C13 H13B 107.3 . . ?
C14 C13 H13A 108.2 . . ?
C14 C13 H13B 108.2 . . ?
C13 C14 H14A 109.8 . . ?
C13 C14 H14B 109.8 . . ?
H14A C14 H14B 108.2 . . ?
C15 C14 C13 109.5(3) . . ?
C15 C14 H14A 109.8 . . ?
C15 C14 H14B 109.8 . . ?
C14 C15 H15A 109.1 . . ?
C14 C15 H15B 109.1 . . ?
H15A C15 H15B 107.8 . . ?
C16 C15 C14 112.6(3) . . ?
C16 C15 H15A 109.1 . . ?
C16 C15 H15B 109.1 . . ?
C15 C16 H16A 109.5 . . ?
C15 C16 H16B 109.5 . . ?
C15 C16 H16C 109.5 . . ?
H16A C16 H16B 109.5 . . ?
H16A C16 H16C 109.5 . . ?
H16B C16 H16C 109.5 . . ?
N3 C17 H17A 108.7 . . ?
N3 C17 H17B 108.7 . . ?
N3 C17 H17C 108.1 . . ?
N3 C17 H17D 108.1 . . ?
H17A C17 H17B 107.6 . . ?
H17C C17 H17D 107.3 . . ?
C18 C17 N3 114.1(5) . . ?
C18 C17 H17A 108.7 . . ?
C18 C17 H17B 108.7 . . ?
C18A C17 N3 116.9(9) . . ?
C18A C17 H17C 108.1 . . ?
C18A C17 H17D 108.1 . . ?
C17 C18 H18A 108.7 . . ?
C17 C18 H18B 108.7 . . ?
H18A C18 H18B 107.6 . . ?
C19 C18 C17 114.3(7) . . ?
C19 C18 H18A 108.7 . . ?
C19 C18 H18B 108.7 . . ?
C18 C19 H19A 108.2 . . ?
C18 C19 H19B 108.2 . . ?
H19A C19 H19B 107.4 . . ?
C20 C19 C18 116.3(7) . . ?
C20 C19 H19A 108.2 . . ?
C20 C19 H19B 108.2 . . ?
C19 C20 H20A 109.5 . . ?
C19 C20 H20B 109.5 . . ?
C19 C20 H20C 109.5 . . ?
H20A C20 H20B 109.5 . . ?
H20A C20 H20C 109.5 . . ?
H20B C20 H20C 109.5 . . ?
C17 C18A H18C 111.3 . . ?
C17 C18A H18D 111.3 . . ?
C17 C18A C19A 102.1(14) . . ?
H18C C18A H18D 109.2 . . ?
C19A C18A H18C 111.3 . . ?
C19A C18A H18D 111.3 . . ?
C18A C19A H19C 110.5 . . ?
C18A C19A H19D 110.5 . . ?
H19C C19A H19D 108.7 . . ?
C20A C19A C18A 106.3(13) . . ?
C20A C19A H19C 110.5 . . ?
C20A C19A H19D 110.5 . . ?
C19A C20A H20D 109.5 . . ?
C19A C20A H20E 109.5 . . ?
C19A C20A H20F 109.5 . . ?
H20D C20A H20E 109.5 . . ?
H20D C20A H20F 109.5 . . ?
H20E C20A H20F 109.5 . . ?
N3 C21 H21A 106.5 . . ?
N3 C21 H21B 106.5 . . ?
N3 C21 C22 123.3(13) . . ?
H21A C21 H21B 106.5 . . ?
C22 C21 H21A 106.5 . . ?
C22 C21 H21B 106.5 . . ?
C21 C22 H22A 109.0 . . ?
C21 C22 H22B 109.0 . . ?
H22A C22 H22B 107.8 . . ?
C23 C22 C21 112.9(10) . . ?
C23 C22 H22A 109.0 . . ?
C23 C22 H22B 109.0 . . ?
C22 C23 H23A 108.3 . . ?
C22 C23 H23B 108.3 . . ?
H23A C23 H23B 107.4 . . ?
C24 C23 C22 116.0(9) . . ?
C24 C23 H23A 108.3 . . ?
C24 C23 H23B 108.3 . . ?
C23 C24 H24A 109.5 . . ?
C23 C24 H24B 109.5 . . ?
C23 C24 H24C 109.5 . . ?
H24A C24 H24B 109.5 . . ?
H24A C24 H24C 109.5 . . ?
H24B C24 H24C 109.5 . . ?
N3 C21A H21C 110.0 . . ?
N3 C21A H21D 110.0 . . ?
N3 C21A C22A 108.4(12) . . ?
H21C C21A H21D 108.4 . . ?
C22A C21A H21C 110.0 . . ?
C22A C21A H21D 110.0 . . ?
C21A C22A H22C 109.8 . . ?
C21A C22A H22D 109.8 . . ?
H22C C22A H22D 108.3 . . ?
C23A C22A C21A 109.2(10) . . ?
C23A C22A H22C 109.8 . . ?
C23A C22A H22D 109.8 . . ?
C22A C23A H23C 108.9 . . ?
C22A C23A H23D 108.9 . . ?
C22A C23A C24A 113.5(9) . . ?
H23C C23A H23D 107.7 . . ?
C24A C23A H23C 108.9 . . ?
C24A C23A H23D 108.9 . . ?
C23A C24A H24D 109.5 . . ?
C23A C24A H24E 109.5 . . ?
C23A C24A H24F 109.5 . . ?
H24D C24A H24E 109.5 . . ?
H24D C24A H24F 109.5 . . ?
H24E C24A H24F 109.5 . . ?
C25 N4 C29 119.2(12) . . ?
C25 N4 C33 112.6(9) . . ?
C25 N4 C37 99.2(10) . . ?
C29 N4 C33 110.5(10) . . ?
C29 N4 C37 109.8(11) . . ?
C33 N4 C37 103.9(10) . . ?
N4 C25 H25A 108.6 . . ?
N4 C25 H25B 108.6 . . ?
N4 C25 C26 114.8(8) . . ?
H25A C25 H25B 107.5 . . ?
C26 C25 H25A 108.6 . . ?
C26 C25 H25B 108.6 . . ?
C25 C26 H26A 109.4 . . ?
C25 C26 H26B 109.4 . . ?
C25 C26 C27 111.2(12) . . ?
H26A C26 H26B 108.0 . . ?
C27 C26 H26A 109.4 . . ?
C27 C26 H26B 109.4 . . ?
C26 C27 H27A 109.3 . . ?
C26 C27 H27B 109.3 . . ?
H27A C27 H27B 108.0 . . ?
C28 C27 C26 111.5(15) . . ?
C28 C27 H27A 109.3 . . ?
C28 C27 H27B 109.3 . . ?
C27 C28 H28A 109.5 . . ?
C27 C28 H28B 109.5 . . ?
C27 C28 H28C 109.5 . . ?
H28A C28 H28B 109.5 . . ?
H28A C28 H28C 109.5 . . ?
H28B C28 H28C 109.5 . . ?
N4 C29 H29A 109.0 . . ?
N4 C29 H29B 109.0 . . ?
N4 C29 C30 112.9(13) . . ?
H29A C29 H29B 107.8 . . ?
C30 C29 H29A 109.0 . . ?
C30 C29 H29B 109.0 . . ?
C29 C30 H30A 108.7 . . ?
C29 C30 H30B 108.7 . . ?
C29 C30 C31 114.2(14) . . ?
H30A C30 H30B 107.6 . . ?
C31 C30 H30A 108.7 . . ?
C31 C30 H30B 108.7 . . ?
C30 C31 H31A 108.6 . . ?
C30 C31 H31B 108.6 . . ?
H31A C31 H31B 107.5 . . ?
C32 C31 C30 114.8(14) . . ?
C32 C31 H31A 108.6 . . ?
C32 C31 H31B 108.6 . . ?
C31 C32 H32A 109.5 . . ?
C31 C32 H32B 109.5 . . ?
C31 C32 H32C 109.5 . . ?
H32A C32 H32B 109.5 . . ?
H32A C32 H32C 109.5 . . ?
H32B C32 H32C 109.5 . . ?
N4 C33 H33A 105.7 . . ?
N4 C33 H33B 105.7 . . ?
H33A C33 H33B 106.1 . . ?
C34 C33 N4 126.6(10) . . ?
C34 C33 H33A 105.7 . . ?
C34 C33 H33B 105.7 . . ?
C33 C34 H34A 107.2 . . ?
C33 C34 H34B 107.2 . . ?
C33 C34 C35 120.3(14) . . ?
H34A C34 H34B 106.9 . . ?
C35 C34 H34A 107.2 . . ?
C35 C34 H34B 107.2 . . ?
C34 C35 H35A 108.1 . . ?
C34 C35 H35B 108.1 . . ?
H35A C35 H35B 107.3 . . ?
C36 C35 C34 117.0(16) . . ?
C36 C35 H35A 108.1 . . ?
C36 C35 H35B 108.1 . . ?
C35 C36 H36A 109.5 . . ?
C35 C36 H36B 109.5 . . ?
C35 C36 H36C 109.5 . . ?
H36A C36 H36B 109.5 . . ?
H36A C36 H36C 109.5 . . ?
H36B C36 H36C 109.5 . . ?
N4 C37 H37A 107.6 . . ?
N4 C37 H37B 107.6 . . ?
H37A C37 H37B 107.0 . . ?
C38 C37 N4 118.9(13) . . ?
C38 C37 H37A 107.6 . . ?
C38 C37 H37B 107.6 . . ?
C37 C38 H38A 107.6 . . ?
C37 C38 H38B 107.6 . . ?
C37 C38 C39 118.8(12) . . ?
H38A C38 H38B 107.0 . . ?
C39 C38 H38A 107.6 . . ?
C39 C38 H38B 107.6 . . ?
C38 C39 H39A 108.8 . . ?
C38 C39 H39B 108.8 . . ?
C38 C39 C40 113.7(13) . . ?
H39A C39 H39B 107.7 . . ?
C40 C39 H39A 108.8 . . ?
C40 C39 H39B 108.8 . . ?
C39 C40 H40A 109.5 . . ?
C39 C40 H40B 109.5 . . ?
C39 C40 H40C 109.5 . . ?
H40A C40 H40B 109.5 . . ?
H40A C40 H40C 109.5 . . ?
H40B C40 H40C 109.5 . . ?
C33A N4A C37A 108.7(11) . . ?
C29A N4A C33A 112.7(11) . . ?
C29A N4A C25A 110.7(10) . . ?
C29A N4A C37A 103.3(11) . . ?
C25A N4A C33A 104.7(9) . . ?
C25A N4A C37A 116.9(11) . . ?
N4A C33A H33C 107.9 . . ?
N4A C33A H33D 107.8 . . ?
H33C C33A H33D 107.2 . . ?
C34A C33A N4A 117.8(8) . . ?
C34A C33A H33C 107.9 . . ?
C34A C33A H33D 107.9 . . ?
C33A C34A H34C 108.8 . . ?
C33A C34A H34D 108.8 . . ?
C33A C34A C35A 113.8(12) . . ?
H34C C34A H34D 107.7 . . ?
C35A C34A H34C 108.8 . . ?
C35A C34A H34D 108.8 . . ?
C34A C35A H35C 109.6 . . ?
C34A C35A H35D 109.6 . . ?
H35C C35A H35D 108.1 . . ?
C36A C35A C34A 110.4(16) . . ?
C36A C35A H35C 109.6 . . ?
C36A C35A H35D 109.6 . . ?
C35A C36A H36D 109.5 . . ?
C35A C36A H36E 109.5 . . ?
C35A C36A H36F 109.5 . . ?
H36D C36A H36E 109.5 . . ?
H36D C36A H36F 109.5 . . ?
H36E C36A H36F 109.5 . . ?
N4A C29A H29C 109.5 . . ?
N4A C29A H29D 109.5 . . ?
H29C C29A H29D 108.1 . . ?
C30A C29A N4A 110.8(12) . . ?
C30A C29A H29C 109.5 . . ?
C30A C29A H29D 109.5 . . ?
C29A C30A H30C 109.7 . . ?
C29A C30A H30D 109.7 . . ?
C29A C30A C31A 109.6(14) . . ?
H30C C30A H30D 108.2 . . ?
C31A C30A H30C 109.7 . . ?
C31A C30A H30D 109.7 . . ?
C30A C31A H31C 109.1 . . ?
C30A C31A H31D 109.1 . . ?
H31C C31A H31D 107.8 . . ?
C32A C31A C30A 112.7(14) . . ?
C32A C31A H31C 109.1 . . ?
C32A C31A H31D 109.1 . . ?
C31A C32A H32D 109.5 . . ?
C31A C32A H32E 109.5 . . ?
C31A C32A H32F 109.5 . . ?
H32D C32A H32E 109.5 . . ?
H32D C32A H32F 109.5 . . ?
H32E C32A H32F 109.5 . . ?
N4A C25A H25C 108.3 . . ?
N4A C25A H25D 108.3 . . ?
H25C C25A H25D 107.4 . . ?
C26A C25A N4A 116.0(9) . . ?
C26A C25A H25C 108.3 . . ?
C26A C25A H25D 108.3 . . ?
C25A C26A H26C 109.1 . . ?
C25A C26A H26D 109.1 . . ?
C25A C26A C27A 112.3(13) . . ?
H26C C26A H26D 107.9 . . ?
C27A C26A H26C 109.1 . . ?
C27A C26A H26D 109.1 . . ?
C26A C27A H27C 108.2 . . ?
C26A C27A H27D 108.2 . . ?
H27C C27A H27D 107.3 . . ?
C28A C27A C26A 116.5(17) . . ?
C28A C27A H27C 108.2 . . ?
C28A C27A H27D 108.2 . . ?
C27A C28A H28D 109.5 . . ?
C27A C28A H28E 109.5 . . ?
C27A C28A H28F 109.5 . . ?
H28D C28A H28E 109.5 . . ?
H28D C28A H28F 109.5 . . ?
H28E C28A H28F 109.5 . . ?
N4A C37A H37C 106.9 . . ?
N4A C37A H37D 106.9 . . ?
H37C C37A H37D 106.7 . . ?
C38A C37A N4A 121.6(14) . . ?
C38A C37A H37C 106.9 . . ?
C38A C37A H37D 106.9 . . ?
C37A C38A H38C 108.3 . . ?
C37A C38A H38D 108.3 . . ?
H38C C38A H38D 107.4 . . ?
C39A C38A C37A 116.0(14) . . ?
C39A C38A H38C 108.3 . . ?
C39A C38A H38D 108.3 . . ?
C38A C39A H39C 108.6 . . ?
C38A C39A H39D 108.6 . . ?
H39C C39A H39D 107.5 . . ?
C40A C39A C38A 114.8(18) . . ?
C40A C39A H39C 108.6 . . ?
C40A C39A H39D 108.6 . . ?
C39A C40A H40D 109.5 . . ?
C39A C40A H40E 109.5 . . ?
C39A C40A H40F 109.5 . . ?
H40D C40A H40E 109.5 . . ?
H40D C40A H40F 109.5 . . ?
H40E C40A H40F 109.5 . . ?
N5 C41 C42 179.9(8) . . ?
C41 C42 H42A 109.5 . . ?
C41 C42 H42B 109.5 . . ?
C41 C42 H42C 109.5 . . ?
H42A C42 H42B 109.5 . . ?
H42A C42 H42C 109.5 . . ?
H42B C42 H42C 109.5 . . ?
H43A C43 H43B 109.5 . . ?
H43A C43 H43C 109.5 . . ?
H43B C43 H43C 109.5 . . ?
C44 C43 H43A 109.5 . . ?
C44 C43 H43B 109.5 . . ?
C44 C43 H43C 109.5 . . ?
C43 C44 H44A 109.6 . . ?
C43 C44 H44B 109.6 . . ?
H44A C44 H44B 108.1 . . ?
O37 C44 C43 110.4(9) . . ?
O37 C44 H44A 109.6 . . ?
O37 C44 H44B 109.6 . . ?
C44 O37 C45 111.7(8) . . ?
O37 C45 H45A 108.5 . . ?
O37 C45 H45B 108.5 . . ?
O37 C45 C46 115.0(8) . . ?
H45A C45 H45B 107.5 . . ?
C46 C45 H45A 108.5 . . ?
C46 C45 H45B 108.5 . . ?
C45 C46 H46A 109.5 . . ?
C45 C46 H46B 109.5 . . ?
C45 C46 H46C 109.5 . . ?
H46A C46 H46B 109.5 . . ?
H46A C46 H46C 109.5 . . ?
H46B C46 H46C 109.5 . . ?

loop_
_geom_bond_atom_site_label_1
_geom_bond_atom_site_label_2
_geom_bond_distance
_geom_bond_site_symmetry_2
_geom_bond_publ_flag
Mo1 O11 2.014(3) . ?
Mo1 O12 2.013(3) . ?
Mo1 O13 2.007(3) . ?
Mo1 O14 1.999(3) . ?
Mo1 O35 2.096(2) . ?
Mo1 N1 1.774(3) . ?
Mo2 O2 1.694(3) . ?
Mo2 O11 2.192(3) . ?
Mo2 O15 1.923(3) . ?
Mo2 O18 1.902(3) . ?
Mo2 O19 1.774(2) . ?
Mo2 O35 2.303(2) . ?
Mo3 O3 1.696(3) . ?
Mo3 O12 2.206(3) . ?
Mo3 O15 1.899(3) . ?
Mo3 O16 1.914(3) . ?
Mo3 O20 1.770(2) . ?
Mo3 O35 2.316(2) . ?
Mo4 O4 1.689(3) . ?
Mo4 O13 2.210(2) . ?
Mo4 O16 1.910(3) . ?
Mo4 O17 1.908(3) . ?
Mo4 O21 1.777(2) . ?
Mo4 O35 2.318(2) . ?
Mo5 O5 1.693(3) . ?
Mo5 O14 2.206(3) . ?
Mo5 O17 1.909(3) . ?
Mo5 O18 1.917(3) . ?
Mo5 O22 1.772(2) . ?
Mo5 O35 2.300(2) . ?
Mo6 O23 2.017(3) . ?
Mo6 O24 2.005(3) . ?
Mo6 O25 2.000(4) . ?
Mo6 O26 2.013(3) . ?
Mo6 O36 2.086(2) . ?
Mo6 N2 1.771(3) . ?
Mo7 O7 1.688(3) . ?
Mo7 O23 2.187(3) . ?
Mo7 O27 1.923(3) . ?
Mo7 O30 1.899(3) . ?
Mo7 O31 1.776(2) . ?
Mo7 O36 2.312(3) . ?
Mo8 O8 1.690(3) . ?
Mo8 O24 2.200(3) . ?
Mo8 O27 1.913(3) . ?
Mo8 O28 1.916(3) . ?
Mo8 O32 1.776(3) . ?
Mo8 O36 2.308(3) . ?
Mo9 O9 1.687(3) . ?
Mo9 O25 2.214(3) . ?
Mo9 O28 1.901(3) . ?
Mo9 O29 1.909(3) . ?
Mo9 O33 1.772(3) . ?
Mo9 O36 2.312(3) . ?
Mo10 O10 1.685(3) . ?
Mo10 O26 2.197(3) . ?
Mo10 O29 1.907(3) . ?
Mo10 O30 1.921(3) . ?
Mo10 O34 1.776(2) . ?
Mo10 O36 2.320(3) . ?
Hf1 O19 2.195(2) . ?
Hf1 O20 2.192(2) . ?
Hf1 O21 2.189(2) . ?
Hf1 O22 2.219(2) . ?
Hf1 O31 2.177(2) . ?
Hf1 O32 2.180(2) . ?
Hf1 O33 2.192(3) . ?
Hf1 O34 2.186(2) . ?
O1 N1 1.200(4) . ?
O6 N2 1.204(4) . ?
O11 C1 1.422(5) . ?
O12 C2 1.422(5) . ?
O13 C3 1.443(5) . ?
O14 C4 1.432(5) . ?
O23 C5 1.443(5) . ?
O23 C5A 1.431(14) . ?
O24 C6 1.448(7) . ?
O24 C6A 1.436(9) . ?
O25 C7 1.417(5) . ?
O26 C8 1.481(6) . ?
O26 C8A 1.447(13) . ?
C1 H1A 0.9800 . ?
C1 H1B 0.9800 . ?
C1 H1C 0.9800 . ?
C2 H2A 0.9800 . ?
C2 H2B 0.9800 . ?
C2 H2C 0.9800 . ?
C3 H3A 0.9800 . ?
C3 H3B 0.9800 . ?
C3 H3C 0.9800 . ?
C4 H4A 0.9800 . ?
C4 H4B 0.9800 . ?
C4 H4C 0.9800 . ?
C5 H5A 0.9800 . ?
C5 H5B 0.9800 . ?
C5 H5C 0.9800 . ?
C6 H6A 0.9800 . ?
C6 H6B 0.9800 . ?
C6 H6C 0.9800 . ?
C7 H7A 0.9800 . ?
C7 H7B 0.9800 . ?
C7 H7C 0.9800 . ?
C8 H8A 0.9800 . ?
C8 H8B 0.9800 . ?
C8 H8C 0.9800 . ?
C5A H5AA 0.9800 . ?
C5A H5AB 0.9800 . ?
C5A H5AC 0.9800 . ?
C6A H6AA 0.9800 . ?
C6A H6AB 0.9800 . ?
C6A H6AC 0.9800 . ?
C8A H8AA 0.9800 . ?
C8A H8AB 0.9800 . ?
C8A H8AC 0.9800 . ?
N3 C9 1.523(4) . ?
N3 C13 1.518(5) . ?
N3 C17 1.523(5) . ?
N3 C21 1.531(11) . ?
N3 C21A 1.517(11) . ?
C9 H9A 0.9900 . ?
C9 H9B 0.9900 . ?
C9 C10 1.520(5) . ?
C10 H10A 0.9900 . ?
C10 H10B 0.9900 . ?
C10 C11 1.534(5) . ?
C11 H11A 0.9900 . ?
C11 H11B 0.9900 . ?
C11 C12 1.518(6) . ?
C12 H12A 0.9800 . ?
C12 H12B 0.9800 . ?
C12 H12C 0.9800 . ?
C13 H13A 0.9900 . ?
C13 H13B 0.9900 . ?
C13 C14 1.519(5) . ?
C14 H14A 0.9900 . ?
C14 H14B 0.9900 . ?
C14 C15 1.518(5) . ?
C15 H15A 0.9900 . ?
C15 H15B 0.9900 . ?
C15 C16 1.517(6) . ?
C16 H16A 0.9800 . ?
C16 H16B 0.9800 . ?
C16 H16C 0.9800 . ?
C17 H17A 0.9900 . ?
C17 H17B 0.9900 . ?
C17 H17C 0.9900 . ?
C17 H17D 0.9900 . ?
C17 C18 1.520(10) . ?
C17 C18A 1.519(16) . ?
C18 H18A 0.9900 . ?
C18 H18B 0.9900 . ?
C18 C19 1.520(9) . ?
C19 H19A 0.9900 . ?
C19 H19B 0.9900 . ?
C19 C20 1.518(9) . ?
C20 H20A 0.9800 . ?
C20 H20B 0.9800 . ?
C20 H20C 0.9800 . ?
C18A H18C 0.9900 . ?
C18A H18D 0.9900 . ?
C18A C19A 1.549(16) . ?
C19A H19C 0.9900 . ?
C19A H19D 0.9900 . ?
C19A C20A 1.513(16) . ?
C20A H20D 0.9800 . ?
C20A H20E 0.9800 . ?
C20A H20F 0.9800 . ?
C21 H21A 0.9900 . ?
C21 H21B 0.9900 . ?
C21 C22 1.534(11) . ?
C22 H22A 0.9900 . ?
C22 H22B 0.9900 . ?
C22 C23 1.522(12) . ?
C23 H23A 0.9900 . ?
C23 H23B 0.9900 . ?
C23 C24 1.511(11) . ?
C24 H24A 0.9800 . ?
C24 H24B 0.9800 . ?
C24 H24C 0.9800 . ?
C21A H21C 0.9900 . ?
C21A H21D 0.9900 . ?
C21A C22A 1.538(12) . ?
C22A H22C 0.9900 . ?
C22A H22D 0.9900 . ?
C22A C23A 1.524(13) . ?
C23A H23C 0.9900 . ?
C23A H23D 0.9900 . ?
C23A C24A 1.541(11) . ?
C24A H24D 0.9800 . ?
C24A H24E 0.9800 . ?
C24A H24F 0.9800 . ?
N4 C25 1.478(11) . ?
N4 C29 1.480(11) . ?
N4 C33 1.511(11) . ?
N4 C37 1.542(11) . ?
C25 H25A 0.9900 . ?
C25 H25B 0.9900 . ?
C25 C26 1.501(10) . ?
C26 H26A 0.9900 . ?
C26 H26B 0.9900 . ?
C26 C27 1.511(13) . ?
C27 H27A 0.9900 . ?
C27 H27B 0.9900 . ?
C27 C28 1.475(13) . ?
C28 H28A 0.9800 . ?
C28 H28B 0.9800 . ?
C28 H28C 0.9800 . ?
C29 H29A 0.9900 . ?
C29 H29B 0.9900 . ?
C29 C30 1.483(14) . ?
C30 H30A 0.9900 . ?
C30 H30B 0.9900 . ?
C30 C31 1.527(13) . ?
C31 H31A 0.9900 . ?
C31 H31B 0.9900 . ?
C31 C32 1.431(13) . ?
C32 H32A 0.9800 . ?
C32 H32B 0.9800 . ?
C32 H32C 0.9800 . ?
C33 H33A 0.9900 . ?
C33 H33B 0.9900 . ?
C33 C34 1.417(11) . ?
C34 H34A 0.9900 . ?
C34 H34B 0.9900 . ?
C34 C35 1.474(12) . ?
C35 H35A 0.9900 . ?
C35 H35B 0.9900 . ?
C35 C36 1.463(14) . ?
C36 H36A 0.9800 . ?
C36 H36B 0.9800 . ?
C36 H36C 0.9800 . ?
C37 H37A 0.9900 . ?
C37 H37B 0.9900 . ?
C37 C38 1.457(14) . ?
C38 H38A 0.9900 . ?
C38 H38B 0.9900 . ?
C38 C39 1.490(12) . ?
C39 H39A 0.9900 . ?
C39 H39B 0.9900 . ?
C39 C40 1.501(14) . ?
C40 H40A 0.9800 . ?
C40 H40B 0.9800 . ?
C40 H40C 0.9800 . ?
N4A C33A 1.517(11) . ?
N4A C29A 1.498(11) . ?
N4A C25A 1.511(11) . ?
N4A C37A 1.539(11) . ?
C33A H33C 0.9900 . ?
C33A H33D 0.9900 . ?
C33A C34A 1.465(11) . ?
C34A H34C 0.9900 . ?
C34A H34D 0.9900 . ?
C34A C35A 1.508(13) . ?
C35A H35C 0.9900 . ?
C35A H35D 0.9900 . ?
C35A C36A 1.470(14) . ?
C36A H36D 0.9800 . ?
C36A H36E 0.9800 . ?
C36A H36F 0.9800 . ?
C29A H29C 0.9900 . ?
C29A H29D 0.9900 . ?
C29A C30A 1.470(14) . ?
C30A H30C 0.9900 . ?
C30A H30D 0.9900 . ?
C30A C31A 1.536(13) . ?
C31A H31C 0.9900 . ?
C31A H31D 0.9900 . ?
C31A C32A 1.438(13) . ?
C32A H32D 0.9800 . ?
C32A H32E 0.9800 . ?
C32A H32F 0.9800 . ?
C25A H25C 0.9900 . ?
C25A H25D 0.9900 . ?
C25A C26A 1.484(11) . ?
C26A H26C 0.9900 . ?
C26A H26D 0.9900 . ?
C26A C27A 1.494(13) . ?
C27A H27C 0.9900 . ?
C27A H27D 0.9900 . ?
C27A C28A 1.460(14) . ?
C28A H28D 0.9800 . ?
C28A H28E 0.9800 . ?
C28A H28F 0.9800 . ?
C37A H37C 0.9900 . ?
C37A H37D 0.9900 . ?
C37A C38A 1.498(14) . ?
C38A H38C 0.9900 . ?
C38A H38D 0.9900 . ?
C38A C39A 1.478(14) . ?
C39A H39C 0.9900 . ?
C39A H39D 0.9900 . ?
C39A C40A 1.408(15) . ?
C40A H40D 0.9800 . ?
C40A H40E 0.9800 . ?
C40A H40F 0.9800 . ?
N5 C41 1.132(7) . ?
C41 C42 1.434(7) . ?
C42 H42A 0.9800 . ?
C42 H42B 0.9800 . ?
C42 H42C 0.9800 . ?
C43 H43A 0.9800 . ?
C43 H43B 0.9800 . ?
C43 H43C 0.9800 . ?
C43 C44 1.520(13) . ?
C44 H44A 0.9900 . ?
C44 H44B 0.9900 . ?
C44 O37 1.298(10) . ?
O37 C45 1.379(10) . ?
C45 H45A 0.9900 . ?
C45 H45B 0.9900 . ?
C45 C46 1.445(13) . ?
C46 H46A 0.9800 . ?
C46 H46B 0.9800 . ?
C46 H46C 0.9800 . ?

loop_
_geom_torsion_atom_site_label_1
_geom_torsion_atom_site_label_2
_geom_torsion_atom_site_label_3
_geom_torsion_atom_site_label_4
_geom_torsion
_geom_torsion_site_symmetry_1
_geom_torsion_site_symmetry_2
_geom_torsion_site_symmetry_3
_geom_torsion_site_symmetry_4
_geom_torsion_publ_flag
O2 Mo2 O19 Hf1 179.4(2) . . . . ?
O3 Mo3 O15 Mo2 173.89(15) . . . . ?
O3 Mo3 O20 Hf1 -178.97(18) . . . . ?
O4 Mo4 O21 Hf1 -179.69(19) . . . . ?
O5 Mo5 O22 Hf1 -179.5(2) . . . . ?
O7 Mo7 O30 Mo10 -174.74(14) . . . . ?
O7 Mo7 O31 Hf1 -179.83(19) . . . . ?
O8 Mo8 O32 Hf1 -180.0(2) . . . . ?
O9 Mo9 O33 Hf1 179.5(2) . . . . ?
O10 Mo10 O34 Hf1 -179.5(2) . . . . ?
O11 Mo2 O19 Hf1 5.4(4) . . . . ?
O12 Mo3 O15 Mo2 -94.78(14) . . . . ?
O12 Mo3 O20 Hf1 1.7(4) . . . . ?
O13 Mo4 O21 Hf1 1.5(4) . . . . ?
O14 Mo5 O22 Hf1 1.0(4) . . . . ?
O15 Mo2 O19 Hf1 76.7(2) . . . . ?
O15 Mo3 O20 Hf1 -74.59(19) . . . . ?
O16 Mo3 O15 Mo2 -42.2(3) . . . . ?
O16 Mo3 O20 Hf1 76.01(19) . . . . ?
O16 Mo4 O21 Hf1 -74.29(19) . . . . ?
O17 Mo4 O21 Hf1 76.1(2) . . . . ?
O17 Mo5 O22 Hf1 -75.52(19) . . . . ?
O18 Mo2 O19 Hf1 -74.8(2) . . . . ?
O18 Mo5 O22 Hf1 76.30(19) . . . . ?
O20 Mo3 O15 Mo2 65.01(15) . . . . ?
O23 Mo7 O30 Mo10 93.42(14) . . . . ?
O23 Mo7 O31 Hf1 -2.2(4) . . . . ?
O24 Mo8 O32 Hf1 -0.8(5) . . . . ?
O25 Mo9 O33 Hf1 -1.7(5) . . . . ?
O26 Mo10 O34 Hf1 -4.0(5) . . . . ?
O27 Mo7 O30 Mo10 40.2(3) . . . . ?
O27 Mo7 O31 Hf1 -76.3(2) . . . . ?
O27 Mo8 O32 Hf1 75.4(2) . . . . ?
O28 Mo8 O32 Hf1 -75.3(2) . . . . ?
O28 Mo9 O33 Hf1 75.2(2) . . . . ?
O29 Mo9 O33 Hf1 -75.4(2) . . . . ?
O29 Mo10 O34 Hf1 75.2(2) . . . . ?
O30 Mo7 O31 Hf1 75.53(19) . . . . ?
O30 Mo10 O34 Hf1 -75.9(2) . . . . ?
O31 Mo7 O30 Mo10 -65.21(14) . . . . ?
O35 Mo2 O19 Hf1 1.07(19) . . . . ?
O35 Mo3 O15 Mo2 -20.54(12) . . . . ?
O35 Mo3 O20 Hf1 1.07(18) . . . . ?
O35 Mo4 O21 Hf1 0.58(18) . . . . ?
O35 Mo5 O22 Hf1 0.52(18) . . . . ?
O36 Mo7 O30 Mo10 20.28(11) . . . . ?
O36 Mo7 O31 Hf1 -0.82(18) . . . . ?
O36 Mo8 O32 Hf1 -0.3(2) . . . . ?
O36 Mo9 O33 Hf1 0.1(2) . . . . ?
O36 Mo10 O34 Hf1 -0.11(19) . . . . ?
N3 C9 C10 C11 175.0(3) . . . . ?
N3 C13 C14 C15 172.6(3) . . . . ?
N3 C17 C18 C19 -178.1(6) . . . . ?
N3 C17 C18A C19A 176.0(12) . . . . ?
N3 C21 C22 C23 -169.7(16) . . . . ?
N3 C21A C22A C23A 175.1(13) . . . . ?
C9 N3 C13 C14 -67.2(4) . . . . ?
C9 N3 C17 C18 -59.4(7) . . . . ?
C9 N3 C17 C18A -46.5(15) . . . . ?
C9 N3 C21 C22 174.7(16) . . . . ?
C9 N3 C21A C22A 174.1(12) . . . . ?
C9 C10 C11 C12 -179.6(4) . . . . ?
C13 N3 C9 C10 -172.4(3) . . . . ?
C13 N3 C17 C18 59.1(6) . . . . ?
C13 N3 C17 C18A 72.0(15) . . . . ?
C13 N3 C21 C22 57(2) . . . . ?
C13 N3 C21A C22A 53.4(18) . . . . ?
C13 C14 C15 C16 -177.7(3) . . . . ?
C17 N3 C9 C10 -54.2(5) . . . . ?
C17 N3 C13 C14 172.5(3) . . . . ?
C17 N3 C21 C22 -61(2) . . . . ?
C17 N3 C21A C22A -67.5(15) . . . . ?
C17 C18 C19 C20 -56.4(11) . . . . ?
C17 C18A C19A C20A 153.2(17) . . . . ?
C21 N3 C9 C10 71.4(11) . . . . ?
C21 N3 C13 C14 51.3(11) . . . . ?
C21 N3 C17 C18 176.4(10) . . . . ?
C21 C22 C23 C24 -54.9(18) . . . . ?
C21A N3 C9 C10 61.2(10) . . . . ?
C21A N3 C13 C14 52.2(11) . . . . ?
C21A N3 C17 C18A -161.3(16) . . . . ?
C21A C22A C23A C24A 58.2(16) . . . . ?
N4 C25 C26 C27 -168.1(17) . . . . ?
N4 C29 C30 C31 161.6(18) . . . . ?
N4 C33 C34 C35 -167.7(15) . . . . ?
N4 C37 C38 C39 -169.2(14) . . . . ?
C25 N4 C29 C30 82(2) . . . . ?
C25 N4 C33 C34 38.0(18) . . . . ?
C25 N4 C37 C38 92.4(16) . . . . ?
C25 C26 C27 C28 169(2) . . . . ?
C29 N4 C25 C26 48.0(15) . . . . ?
C29 N4 C33 C34 174.0(15) . . . . ?
C29 N4 C37 C38 -33.3(19) . . . . ?
C29 C30 C31 C32 172.0(19) . . . . ?
C33 N4 C25 C26 179.8(10) . . . . ?
C33 N4 C29 C30 -51(2) . . . . ?
C33 N4 C37 C38 -151.5(15) . . . . ?
C33 C34 C35 C36 -53(3) . . . . ?
C37 N4 C25 C26 -70.9(12) . . . . ?
C37 N4 C29 C30 -165.0(18) . . . . ?
C37 N4 C33 C34 -68.3(16) . . . . ?
C37 C38 C39 C40 -56(2) . . . . ?
N4A C33A C34A C35A -173.8(16) . . . . ?
N4A C29A C30A C31A -156.2(19) . . . . ?
N4A C25A C26A C27A 173.0(15) . . . . ?
N4A C37A C38A C39A 173.5(18) . . . . ?
C33A N4A C29A C30A -75(2) . . . . ?
C33A N4A C25A C26A -70.4(14) . . . . ?
C33A N4A C37A C38A -76(2) . . . . ?
C33A C34A C35A C36A -175(3) . . . . ?
C29A N4A C33A C34A -47.8(15) . . . . ?
C29A N4A C25A C26A 167.8(13) . . . . ?
C29A N4A C37A C38A 44(2) . . . . ?
C29A C30A C31A C32A -163(2) . . . . ?
C25A N4A C33A C34A -168.3(10) . . . . ?
C25A N4A C29A C30A 42(2) . . . . ?
C25A N4A C37A C38A 166.0(19) . . . . ?
C25A C26A C27A C28A 80(3) . . . . ?
C37A N4A C33A C34A 66.1(14) . . . . ?
C37A N4A C29A C30A 167.5(19) . . . . ?
C37A N4A C25A C26A 49.9(18) . . . . ?
C37A C38A C39A C40A 67(3) . . . . ?
C43 C44 O37 C45 172.7(11) . . . . ?
C44 O37 C45 C46 -177.7(13) . . . . ?
